data_4345557
loop_
_publ_author_name
'Martin, Nicolas P.'
'M\"arz, Juliane'
'Volkringer, Christophe'
'Henry, Natacha'
'Hennig, Christoph'
'Ikeda-Ohno, Atsushi'
'Loiseau, Thierry'

_publ_section_title
;
 Synthesis of Coordination Polymers of Tetravalent Actinides (Uranium and
 Neptunium) with a Phthalate or Mellitate Ligand in an Aqueous Medium.
;
_journal_issue 5
_journal_name_full 'Inorganic chemistry'
_journal_page_first 2902
_journal_page_last 2913
_journal_paper_doi 10.1021/acs.inorgchem.6b02962
_journal_volume 56
_journal_year 2017
_chemical_formula_sum 'C24 H0 Np10 O70'
_chemical_formula_weight 3778.7
_chemical_name_systematic ' ?'
_space_group_IT_number 7
_symmetry_cell_setting monoclinic
_symmetry_Int_Tables_number 7
_symmetry_space_group_name_Hall 'P -2yac'
_symmetry_space_group_name_H-M 'P 1 n 1'
_cell_angle_alpha 90
_cell_angle_beta 95.1696(8)
_cell_angle_gamma 90
_cell_formula_units_Z 2
_cell_length_a 12.9650(3)
_cell_length_b 12.9796(3)
_cell_length_c 20.1038(5)
_cell_measurement_reflns_used 9971
_cell_measurement_temperature 293
_cell_measurement_theta_max 26.635
_cell_measurement_theta_min 2.386
_cell_volume 3369.32(14)
_diffrn_ambient_temperature 293
_diffrn_measured_fraction_theta_full 0.98
_diffrn_measured_fraction_theta_max 0.98
_diffrn_radiation_probe x-ray
_diffrn_radiation_source 'X-ray tube'
_diffrn_radiation_type 'Mo K\a'
_diffrn_radiation_wavelength 0.71069
_diffrn_reflns_av_R_equivalents 0.1871
_diffrn_reflns_av_sigmaI/netI 0.0699
_diffrn_reflns_av_unetI/netI 0.0699
_diffrn_reflns_limit_h_max 14
_diffrn_reflns_limit_h_min -16
_diffrn_reflns_limit_k_max 16
_diffrn_reflns_limit_k_min -16
_diffrn_reflns_limit_l_max 25
_diffrn_reflns_limit_l_min -25
_diffrn_reflns_number 78412
_diffrn_reflns_theta_full 26.67
_diffrn_reflns_theta_max 26.67
_diffrn_reflns_theta_min 2.22
_exptl_absorpt_coefficient_mu 15.407
_exptl_absorpt_correction_T_max 0.745413
_exptl_absorpt_correction_T_min 0.556550
_exptl_absorpt_correction_type empirical
_exptl_absorpt_process_details twinabs
_exptl_crystal_colour green
_exptl_crystal_density_diffrn 3.7246
_exptl_crystal_description palet
_exptl_crystal_F_000 3268
_exptl_crystal_size_max 0.171
_exptl_crystal_size_mid 0.098
_exptl_crystal_size_min 0.032
_refine_diff_density_max 0.98
_refine_diff_density_min -1.29
_refine_ls_abs_structure_details '  5771 of Friedel pairs used in the refinement'
_refine_ls_extinction_method none
_refine_ls_goodness_of_fit_gt 1.12
_refine_ls_goodness_of_fit_ref 1.08
_refine_ls_hydrogen_treatment constr
_refine_ls_number_constraints 2
_refine_ls_number_parameters 467
_refine_ls_number_reflns 74521
_refine_ls_number_restraints 0
_refine_ls_R_factor_all 0.0486
_refine_ls_R_factor_gt 0.0352
_refine_ls_shift/su_max 0.0230
_refine_ls_shift/su_mean 0.0015
_refine_ls_structure_factor_coef F
_refine_ls_weighting_details w=1/(\s^2^(F)+0.0001F^2^)
_refine_ls_weighting_scheme sigma
_refine_ls_wR_factor_gt 0.0372
_refine_ls_wR_factor_ref 0.0390
_reflns_number_gt 63506
_reflns_number_total 74521
_reflns_threshold_expression I>3\s(I)
_cod_data_source_file ic6b02962_si_004.cif
_cod_data_source_block I
_cod_depositor_comments
;
The following automatic conversions were performed:

'_diffrn_radiation_probe' value 'X-ray' changed to 'x-ray' according
to
/home/data/users/saulius/crontab/automatic-downloads/current/ACS/lib/dictionaries/cif_core.dic
dictionary named 'cif_core.dic' version 2.4.2 from 2011-04-26.

Automatic conversion script
Id: cif_fix_values 4973 2017-02-22 13:04:09Z antanas 
;
_cod_database_code 4345557

loop_
_space_group_symop_id
_space_group_symop_operation_xyz
1 x,y,z
2 x+1/2,-y,z+1/2

loop_
_atom_site_label
_atom_site_type_symbol
_atom_site_fract_x
_atom_site_fract_y
_atom_site_fract_z
_atom_site_adp_type
_atom_site_U_iso_or_equiv
_atom_site_site_symmetry_multiplicity
_atom_site_occupancy
_atom_site_calc_flag
Np1 Np 0.39955(4) 0.87538(4) 0.36814(2) Uani 0.01672(15) 2 1 d
Np2 Np 0.27940(4) 0.58770(4) 0.30416(2) Uani 0.01634(15) 2 1 d
Np3 Np 0.19840(3) 1.28560(3) 0.33833(3) Uani 0.01652(18) 2 1 d
Np4 Np 0.01119(4) 0.69678(4) 0.37210(2) Uani 0.01643(15) 2 1 d
Np5 Np 0.09828(4) 0.97871(4) 0.30194(2) Uani 0.01648(15) 2 1 d
Np6 Np 0.69516(3) 0.78133(3) 0.33544(3) Uani 0.01750(19) 2 1 d
Np7 Np -0.19859(4) 1.09073(4) 0.34236(2) Uani 0.01642(15) 2 1 d
Np8 Np 0.50905(4) 1.17623(4) 0.33237(2) Uani 0.01678(16) 2 1 d
Np9 Np 0.89281(4) 0.39440(4) 0.33497(2) Uani 0.01707(15) 2 1 d
Np10 Np 0.58494(4) 0.47520(4) 0.33870(2) Uani 0.02064(16) 2 1 d
O31y O 0.0631(6) 1.3234(6) 0.3480(4) Uiso 0.0197(18) 2 1 d
O91y O 0.9456(6) 0.5196(6) 0.3632(4) Uiso 0.023(2) 2 1 d
O81y O 0.4622(6) 1.0528(6) 0.3608(4) Uiso 0.024(2) 2 1 d
O101y O 0.4528(6) 0.5203(6) 0.3125(4) Uiso 0.025(2) 2 1 d
O102y O 0.7199(5) 0.4334(5) 0.3621(3) Uiso 0.0208(16) 2 1 d
O121a O 0.4971(5) 1.2187(5) 0.4595(3) Uiso 0.0205(17) 2 1 d
O1w O 0.7097(6) 0.7609(7) 0.4575(5) Uiso 0.050(3) 2 1 d
O61y O 0.7329(5) 0.9184(6) 0.3391(4) Uiso 0.0175(17) 2 1 d
O101a O 0.4757(5) 1.3465(5) 0.7559(3) Uiso 0.0147(16) 2 1 d
O10w O 0.1686(5) 1.2862(5) 0.2128(3) Uiso 0.0203(17) 2 1 d
O111b O -0.2543(6) 1.0674(6) 0.2130(4) Uiso 0.0279(19) 2 1 d
O71b O -0.4155(5) 1.0055(5) -0.0805(3) Uiso 0.0193(17) 2 1 d
O2w O 0.9026(5) 0.3572(5) 0.4572(3) Uiso 0.0182(17) 2 1 d
O32y O 0.3347(6) 1.2452(6) 0.3355(4) Uiso 0.0234(19) 2 1 d
O72a O 0.3324(6) 1.5441(5) 0.4224(3) Uiso 0.0224(17) 2 1 d
O91a O 0.3137(5) 1.5132(5) 0.7336(3) Uiso 0.0177(15) 2 1 d
O3w O 0.2133(5) 0.9208(5) 0.2132(3) Uiso 0.0220(17) 2 1 d
O4w O 0.3404(6) 0.7564(6) 0.4575(4) Uiso 0.0280(19) 2 1 d
O72b O -0.4363(5) 1.1658(5) -0.0448(3) Uiso 0.0204(17) 2 1 d
O102a O 0.6374(5) 1.3624(5) 0.7213(3) Uiso 0.0206(17) 2 1 d
O51y O 0.1491(6) 1.1132(5) 0.3024(3) Uiso 0.0178(18) 2 1 d
O5w O 0.0183(6) 1.0125(6) 0.1864(4) Uiso 0.0213(18) 2 1 d
O6w O 0.1750(6) 1.1875(5) 0.4443(3) Uiso 0.0206(16) 2 1 d
O41y O 0.1461(6) 0.6492(6) 0.3704(3) Uiso 0.0194(17) 2 1 d
O112b O -0.3956(5) 1.0697(5) 0.2642(3) Uiso 0.0203(15) 2 1 d
O81b O -0.6487(5) 0.9994(5) -0.0509(3) Uiso 0.0203(16) 2 1 d
O11y O 0.2668(6) 0.9274(5) 0.3566(4) Uiso 0.0191(17) 2 1 d
O7w O 0.4191(6) 1.1713(6) 0.2178(3) Uiso 0.0275(18) 2 1 d
O12y O 0.5314(6) 0.8250(5) 0.3806(3) Uiso 0.0187(18) 2 1 d
O8w O 0.7812(6) 0.7445(6) 0.2278(3) Uiso 0.0234(17) 2 1 d
O122a O 0.5001(5) 1.3726(5) 0.4126(3) Uiso 0.0264(17) 2 1 d
O92a O 0.4654(6) 1.5808(6) 0.7272(3) Uiso 0.0263(18) 2 1 d
O71y O -0.0782(6) 1.0396(6) 0.3128(4) Uiso 0.0164(18) 2 1 d
O9w O 0.3326(6) 0.5746(5) 0.1876(4) Uiso 0.0203(18) 2 1 d
O26w O -0.1577(5) 0.9081(5) 0.1539(3) Uiso 0.0245(16) 2 1 d
O21y O 0.2263(6) 0.4564(6) 0.2952(4) Uiso 0.0207(19) 2 1 d
O62y O 0.6539(6) 0.6451(6) 0.3250(3) Uiso 0.0211(18) 2 1 d
O101b O -0.4199(6) 0.8341(6) 0.2426(4) Uiso 0.0254(19) 2 1 d
O82b O -0.5786(5) 0.8434(5) -0.0598(3) Uiso 0.0174(15) 2 1 d
O27w O 0.3463(6) 1.1170(5) 0.5179(3) Uiso 0.0300(18) 2 1 d
O121b O -0.3549(5) 1.2317(5) 0.1143(3) Uiso 0.0266(17) 2 1 d
O28w O 0.6450(8) 1.0013(8) 0.5212(5) Uiso 0.062(3) 2 1 d
O71a O 0.2613(5) 1.3875(5) 0.4312(3) Uiso 0.0158(16) 2 1 d
C9a C 0.3902(7) 1.5246(7) 0.7024(4) Uiso 0.016(2) 2 1 d
O13w O -0.0416(7) 1.2082(7) 0.1493(4) Uiso 0.052(2) 2 1 d
O14w O 1.0959(6) 0.3529(5) 0.5187(3) Uiso 0.0252(17) 2 1 d
O112a O 0.6797(5) 1.3089(5) 0.5590(3) Uiso 0.0255(16) 2 1 d
O72y O -0.3129(6) 1.1438(6) 0.3811(3) Uiso 0.0255(18) 2 1 d
O15w O 0.2319(6) 1.1145(6) 0.1475(4) Uiso 0.041(2) 2 1 d
O122b O -0.2400(5) 1.1417(5) 0.0581(3) Uiso 0.0241(15) 2 1 d
C4b C -0.4824(8) 0.9377(7) 0.1530(5) Uiso 0.020(2) 2 1 d
O91b O -0.5971(5) 0.7504(5) 0.1399(3) Uiso 0.0206(15) 2 1 d
O82y O 0.5596(5) 1.2947(5) 0.2956(3) Uiso 0.0215(16) 2 1 d
O81a O 0.1892(5) 1.5506(5) 0.5360(3) Uiso 0.0295(17) 2 1 d
O82a O 0.2844(5) 1.6403(5) 0.6138(3) Uiso 0.0276(17) 2 1 d
O16w O 0.8096(6) 0.5371(6) 0.5056(3) Uiso 0.0348(19) 2 1 d
O111a O 0.5998(5) 1.1875(5) 0.6155(3) Uiso 0.0288(17) 2 1 d
O17w O 0.4361(8) 1.3693(8) 0.1625(5) Uiso 0.072(3) 2 1 d
C7b C -0.4304(8) 1.0758(7) -0.0372(4) Uiso 0.018(2) 2 1 d
O92y O 0.8448(5) 0.2631(5) 0.3091(3) Uiso 0.0186(16) 2 1 d
O18w O 0.6043(5) 0.6609(5) 0.1552(3) Uiso 0.0230(16) 2 1 d
C10b C -0.4948(8) 0.8899(7) 0.2221(4) Uiso 0.019(2) 2 1 d
C6b C -0.3913(8) 1.0614(7) 0.0883(5) Uiso 0.019(2) 2 1 d
C5a C 0.5146(7) 1.3436(7) 0.5872(4) Uiso 0.016(2) 2 1 d
C3b C -0.5362(7) 0.9057(7) 0.0962(4) Uiso 0.015(2) 2 1 d
C12b C -0.3192(7) 1.1498(7) 0.0852(4) Uiso 0.019(2) 2 1 d
O29w O 0.5434(8) 0.7172(8) 0.5256(5) Uiso 0.077(3) 2 1 d
C2b C -0.5281(7) 0.9499(7) 0.0360(4) Uiso 0.016(2) 2 1 d
O42y O -0.1248(6) 0.7366(6) 0.3718(4) Uiso 0.0227(19) 2 1 d
C12a C 0.4900(8) 1.3160(8) 0.4605(5) Uiso 0.021(2) 2 1 d
O102b O -0.5755(5) 0.9070(5) 0.2498(3) Uiso 0.0178(15) 2 1 d
O92b O -0.6918(5) 0.8235(5) 0.0563(3) Uiso 0.0250(16) 2 1 d
C8a C 0.2677(8) 1.5669(8) 0.5744(5) Uiso 0.021(2) 2 1 d
C10a C 0.5372(8) 1.3641(8) 0.7137(5) Uiso 0.025(2) 2 1 d
C11a C 0.6037(7) 1.2716(7) 0.5884(4) Uiso 0.019(2) 2 1 d
C11b C -0.3485(7) 1.0563(7) 0.2117(4) Uiso 0.0116(19) 2 1 d
C9b C -0.6141(7) 0.8180(7) 0.0975(5) Uiso 0.018(2) 2 1 d
O11w O 0.6099(6) 0.4745(6) 0.2175(4) Uiso 0.0250(19) 2 1 d
O12w O 0.4419(5) 0.9390(5) 0.4819(3) Uiso 0.0187(17) 2 1 d
C19w C 0.4610(8) 1.3666(8) 0.5234(5) Uiso 0.020(2) 2 1 d
O20w O 0.0019(6) 0.6330(6) 0.4875(4) Uiso 0.0220(18) 2 1 d
O21w O 0.5962(8) 0.5619(8) 0.4503(5) Uiso 0.064(3) 2 1 d
C4a C 0.4858(7) 1.3934(7) 0.6433(4) Uiso 0.0133(19) 2 1 d
O52y O 0.0492(6) 0.8446(5) 0.3041(3) Uiso 0.0203(18) 2 1 d
C3a C 0.4087(7) 1.4656(7) 0.6389(4) Uiso 0.015(2) 2 1 d
C8b C -0.5898(8) 0.9259(8) -0.0286(4) Uiso 0.020(2) 2 1 d
C7a C 0.3202(8) 1.4562(8) 0.4528(5) Uiso 0.024(2) 2 1 d
O23w O 0.1941(9) 1.4400(9) 0.1183(6) Uiso 0.093(4) 2 1 d
C1b C -0.4437(8) 1.0277(8) 0.0314(5) Uiso 0.027(2) 2 1 d
O22y O 0.3353(6) 0.7198(6) 0.3132(4) Uiso 0.0227(18) 2 1 d
O24w O 0.8875(9) 0.7691(9) 0.5576(6) Uiso 0.082(3) 2 1 d
C1a C 0.3756(7) 1.4401(7) 0.5192(5) Uiso 0.016(2) 2 1 d
C5b C -0.4079(8) 1.0180(7) 0.1489(5) Uiso 0.019(2) 2 1 d
C2a C 0.3535(7) 1.4886(7) 0.5773(4) Uiso 0.016(2) 2 1 d

loop_
_atom_site_aniso_label
_atom_site_aniso_type_symbol
_atom_site_aniso_U_11
_atom_site_aniso_U_22
_atom_site_aniso_U_33
_atom_site_aniso_U_12
_atom_site_aniso_U_13
_atom_site_aniso_U_23
Np1 Np 0.0169(3) 0.0153(2) 0.0179(3) 0.0004(2) 0.0013(2) -0.00056(19)
Np2 Np 0.0172(3) 0.0149(2) 0.0167(3) -0.0002(2) 0.00011(19) 0.00083(19)
Np3 Np 0.0163(3) 0.0151(3) 0.0181(3) 0.0003(2) 0.00115(14) -0.00027(16)
Np4 Np 0.0168(3) 0.0144(2) 0.0181(3) 0.0005(2) 0.00170(19) 0.00073(18)
Np5 Np 0.0179(3) 0.0152(2) 0.0164(3) -0.0006(2) 0.0019(2) -0.00031(19)
Np6 Np 0.0179(3) 0.0161(3) 0.0185(3) 0.0007(2) 0.00107(14) 0.00088(16)
Np7 Np 0.0168(3) 0.0153(2) 0.0171(3) 0.0001(2) 0.00116(19) -0.00032(19)
Np8 Np 0.0170(3) 0.0156(2) 0.0177(3) 0.0004(2) 0.00146(19) -0.00013(20)
Np9 Np 0.0185(3) 0.0155(2) 0.0173(2) 0.0003(2) 0.0019(2) 0.00053(19)
Np10 Np 0.0204(3) 0.0190(3) 0.0225(3) 0.0003(2) 0.0023(2) 0.0010(2)

loop_
_atom_type_symbol
_atom_type_scat_dispersion_real
_atom_type_scat_dispersion_imag
_atom_type_scat_source
C 0.0033 0.0016 'International Tables Vol C tables 4.2.6.8 and 6.1.1.1'
H 0.0000 0.0000 'International Tables Vol C tables 4.2.6.8 and 6.1.1.1'
Np -11.4937 4.1493 'International Tables Vol C tables 4.2.6.8 and 6.1.1.1'
O 0.0106 0.0060 'International Tables Vol C tables 4.2.6.8 and 6.1.1.1'

loop_
_geom_angle_atom_site_label_1
_geom_angle_atom_site_label_2
_geom_angle_atom_site_label_3
_geom_angle_site_symmetry_1
_geom_angle_site_symmetry_3
_geom_angle
O81y Np1 O4w . . 137.5(2)
O81y Np1 O11y . . 87.6(3)
O81y Np1 O12y . . 91.9(3)
O81y Np1 O102b . 1_655 73.3(2)
O81y Np1 O12w . . 72.0(2)
O81y Np1 O22y . . 149.5(3)
O4w Np1 O11y . . 88.5(3)
O4w Np1 O12y . . 91.4(3)
O4w Np1 O102b . 1_655 149.2(2)
O4w Np1 O12w . . 66.5(2)
O4w Np1 O22y . . 72.6(2)
O11y Np1 O12y . . 179.2(3)
O11y Np1 O102b . 1_655 91.1(3)
O11y Np1 O12w . . 97.0(3)
O11y Np1 O22y . . 88.2(3)
O12y Np1 O102b . 1_655 89.3(3)
O12y Np1 O12w . . 82.2(3)
O12y Np1 O22y . . 92.5(3)
O102b Np1 O12w 1_655 . 143.9(2)
O102b Np1 O22y 1_655 . 76.6(2)
O12w Np1 O22y . . 138.5(2)
O101y Np2 O72a . 1_545 71.0(3)
O101y Np2 O102a . 2_474 141.4(3)
O101y Np2 O41y . . 142.6(2)
O101y Np2 O9w . . 72.9(2)
O101y Np2 O21y . . 90.5(3)
O101y Np2 O22y . . 88.6(3)
O72a Np2 O102a 1_545 2_474 146.8(2)
O72a Np2 O41y 1_545 . 72.3(2)
O72a Np2 O9w 1_545 . 143.6(2)
O72a Np2 O21y 1_545 . 87.2(3)
O72a Np2 O22y 1_545 . 92.5(3)
O102a Np2 O41y 2_474 . 75.9(2)
O102a Np2 O9w 2_474 . 68.7(2)
O102a Np2 O21y 2_474 . 85.8(3)
O102a Np2 O22y 2_474 . 94.9(3)
O41y Np2 O9w . . 144.1(2)
O41y Np2 O21y . . 94.6(3)
O41y Np2 O22y . . 86.2(3)
O9w Np2 O21y . . 88.7(3)
O9w Np2 O22y . . 90.9(3)
O21y Np2 O22y . . 179.1(3)
O31y Np3 O10w . . 92.4(3)
O31y Np3 O32y . . 175.6(3)
O31y Np3 O51y . . 92.8(3)
O31y Np3 O6w . . 81.8(3)
O31y Np3 O21y . 1_565 88.2(3)
O31y Np3 O71a . . 91.8(3)
O10w Np3 O32y . . 91.8(3)
O10w Np3 O51y . . 72.0(2)
O10w Np3 O6w . . 145.9(2)
O10w Np3 O21y . 1_565 69.6(2)
O10w Np3 O71a . . 142.9(2)
O32y Np3 O51y . . 87.5(3)
O32y Np3 O6w . . 94.1(3)
O32y Np3 O21y . 1_565 94.3(3)
O32y Np3 O71a . . 85.4(3)
O51y Np3 O6w . . 74.8(2)
O51y Np3 O21y . 1_565 141.6(2)
O51y Np3 O71a . . 144.5(2)
O6w Np3 O21y . 1_565 143.0(2)
O6w Np3 O71a . . 71.1(2)
O21y Np3 O71a 1_565 . 73.7(2)
O91y Np4 O101a 1_455 2_474 71.1(2)
O91y Np4 O72b 1_455 2_575 142.2(2)
O91y Np4 O41y 1_455 . 90.4(3)
O91y Np4 O42y 1_455 . 86.4(3)
O91y Np4 O20w 1_455 . 73.1(2)
O91y Np4 O52y 1_455 . 141.7(2)
O101a Np4 O72b 2_474 2_575 146.5(2)
O101a Np4 O41y 2_474 . 90.2(3)
O101a Np4 O42y 2_474 . 87.9(3)
O101a Np4 O20w 2_474 . 144.1(2)
O101a Np4 O52y 2_474 . 70.7(2)
O72b Np4 O41y 2_575 . 92.8(3)
O72b Np4 O42y 2_575 . 90.3(3)
O72b Np4 O20w 2_575 . 69.2(2)
O72b Np4 O52y 2_575 . 75.9(2)
O41y Np4 O42y . . 176.7(3)
O41y Np4 O20w . . 91.8(3)
O41y Np4 O52y . . 90.8(3)
O42y Np4 O20w . . 88.2(3)
O42y Np4 O52y . . 91.1(3)
O20w Np4 O52y . . 145.1(2)
O71b Np5 O3w 2_575 . 145.0(2)
O71b Np5 O51y 2_575 . 88.5(3)
O71b Np5 O5w 2_575 . 147.3(2)
O71b Np5 O11y 2_575 . 73.9(2)
O71b Np5 O71y 2_575 . 74.4(2)
O71b Np5 O52y 2_575 . 90.1(3)
O3w Np5 O51y . . 92.9(3)
O3w Np5 O5w . . 67.6(2)
O3w Np5 O11y . . 71.2(2)
O3w Np5 O71y . . 140.4(2)
O3w Np5 O52y . . 87.9(3)
O51y Np5 O5w . . 87.5(3)
O51y Np5 O11y . . 87.2(3)
O51y Np5 O71y . . 91.7(3)
O51y Np5 O52y . . 178.3(3)
O5w Np5 O11y . . 138.1(2)
O5w Np5 O71y . . 73.3(2)
O5w Np5 O52y . . 94.1(3)
O11y Np5 O71y . . 148.3(2)
O11y Np5 O52y . . 91.6(3)
O71y Np5 O52y . . 88.6(3)
O1w Np6 O61y . . 93.9(3)
O1w Np6 O12y . . 69.3(2)
O1w Np6 O8w . . 145.2(2)
O1w Np6 O62y . . 90.3(3)
O1w Np6 O101b . 1_655 143.1(3)
O1w Np6 O42y . 1_655 72.0(3)
O61y Np6 O12y . . 89.9(3)
O61y Np6 O8w . . 94.5(3)
O61y Np6 O62y . . 175.6(3)
O61y Np6 O101b . 1_655 84.2(3)
O61y Np6 O42y . 1_655 88.6(3)
O12y Np6 O8w . . 144.3(2)
O12y Np6 O62y . . 90.7(3)
O12y Np6 O101b . 1_655 73.8(2)
O12y Np6 O42y . 1_655 141.1(2)
O8w Np6 O62y . . 82.5(3)
O8w Np6 O101b . 1_655 71.5(2)
O8w Np6 O42y . 1_655 74.5(2)
O62y Np6 O101b . 1_655 91.8(3)
O62y Np6 O42y . 1_655 93.7(3)
O101b Np6 O42y 1_655 1_655 144.5(3)
O61y Np7 O111b 1_455 . 78.5(2)
O61y Np7 O112b 1_455 . 65.9(2)
O61y Np7 O81b 1_455 2_575 69.6(2)
O61y Np7 O71y 1_455 . 88.7(3)
O61y Np7 O82b 1_455 2_575 122.2(2)
O61y Np7 O72y 1_455 . 92.8(3)
O61y Np7 O92y 1_455 1_465 161.5(2)
O61y Np7 C8b 1_455 2_575 96.1(3)
O111b Np7 O112b . . 46.1(2)
O111b Np7 O81b . 2_575 145.3(2)
O111b Np7 O71y . . 78.8(3)
O111b Np7 O82b . 2_575 152.9(2)
O111b Np7 O72y . . 107.1(3)
O111b Np7 O92y . 1_465 83.3(2)
O111b Np7 C8b . 2_575 162.4(3)
O112b Np7 O81b . 2_575 125.2(2)
O112b Np7 O71y . . 121.6(3)
O112b Np7 O82b . 2_575 154.41(19)
O112b Np7 O72y . . 64.3(2)
O112b Np7 O92y . 1_465 98.8(2)
O112b Np7 C8b . 2_575 146.1(2)
O81b Np7 O71y 2_575 . 87.0(3)
O81b Np7 O82b 2_575 2_575 52.8(2)
O81b Np7 O72y 2_575 . 88.2(3)
O81b Np7 O92y 2_575 1_465 128.9(2)
O81b Np7 C8b 2_575 2_575 26.6(3)
O71y Np7 O82b . 2_575 83.9(3)
O71y Np7 O72y . . 174.0(3)
O71y Np7 O92y . 1_465 91.1(3)
O71y Np7 C8b . 2_575 84.4(3)
O82b Np7 O72y 2_575 . 90.4(3)
O82b Np7 O92y 2_575 1_465 76.2(2)
O82b Np7 C8b 2_575 2_575 26.2(2)
O72y Np7 O92y . 1_465 89.3(3)
O72y Np7 C8b . 2_575 89.7(3)
O92y Np7 C8b 1_465 2_575 102.4(2)
O81y Np8 O121a . . 80.1(3)
O81y Np8 O32y . . 88.8(3)
O81y Np8 O112b . 1_655 82.8(3)
O81y Np8 O7w . . 97.3(3)
O81y Np8 O72y . 1_655 93.0(3)
O81y Np8 O82y . . 174.2(3)
O121a Np8 O32y . . 76.2(2)
O121a Np8 O112b . 1_655 139.7(2)
O121a Np8 O7w . . 147.2(2)
O121a Np8 O72y . 1_655 77.5(2)
O121a Np8 O82y . . 105.5(3)
O32y Np8 O112b . 1_655 139.7(2)
O32y Np8 O7w . . 71.0(2)
O32y Np8 O72y . 1_655 153.0(2)
O32y Np8 O82y . . 93.9(3)
O112b Np8 O7w 1_655 . 71.0(2)
O112b Np8 O72y 1_655 1_655 67.1(2)
O112b Np8 O82y 1_655 . 91.8(3)
O7w Np8 O72y . 1_655 135.2(2)
O7w Np8 O82y . . 78.7(3)
O72y Np8 O82y 1_655 . 87.0(3)
O31y Np9 O91y 1_645 . 89.6(3)
O31y Np9 O102y 1_645 . 158.1(2)
O31y Np9 O2w 1_645 . 81.5(2)
O31y Np9 O91a 1_645 2_574 125.6(2)
O31y Np9 O92a 1_645 2_574 73.9(2)
O31y Np9 C9a 1_645 2_574 100.2(3)
O31y Np9 O92y 1_645 . 87.7(3)
O91y Np9 O102y . . 94.2(3)
O91y Np9 O2w . . 83.2(3)
O91y Np9 O91a . 2_574 86.6(3)
O91y Np9 O92a . 2_574 89.7(3)
O91y Np9 C9a . 2_574 86.3(3)
O91y Np9 O92y . . 176.9(3)
O102y Np9 O2w . . 77.5(2)
O102y Np9 O91a . 2_574 76.2(2)
O102y Np9 O92a . 2_574 127.6(2)
O102y Np9 C9a . 2_574 101.6(2)
O102y Np9 O92y . . 87.8(3)
O2w Np9 O91a . 2_574 151.0(2)
O2w Np9 O92a . 2_574 154.5(2)
O2w Np9 C9a . 2_574 169.4(2)
O2w Np9 O92y . . 94.8(3)
O91a Np9 O92a 2_574 2_574 51.8(2)
O91a Np9 C9a 2_574 2_574 25.4(2)
O91a Np9 O92y 2_574 . 96.2(2)
O92a Np9 C9a 2_574 2_574 26.5(3)
O92a Np9 O92y 2_574 . 91.0(3)
C9a Np9 O92y 2_574 . 95.7(3)
O101y Np10 O102y . . 177.4(3)
O101y Np10 O122a . 1_545 83.4(3)
O101y Np10 O62y . . 91.2(3)
O101y Np10 O82y . 1_545 96.2(3)
O101y Np10 O11w . . 85.4(3)
O101y Np10 O21w . . 95.2(3)
O102y Np10 O122a . 1_545 99.2(3)
O102y Np10 O62y . . 86.8(3)
O102y Np10 O82y . 1_545 84.6(3)
O102y Np10 O11w . . 92.5(3)
O102y Np10 O21w . . 85.8(3)
O122a Np10 O62y 1_545 . 142.6(2)
O122a Np10 O82y 1_545 1_545 68.5(2)
O122a Np10 O11w 1_545 . 136.8(2)
O122a Np10 O21w 1_545 . 71.3(3)
O62y Np10 O82y . 1_545 148.8(2)
O62y Np10 O11w . . 79.0(2)
O62y Np10 O21w . . 72.4(3)
O82y Np10 O11w 1_545 . 71.5(2)
O82y Np10 O21w 1_545 . 136.5(3)
O11w Np10 O21w . . 151.4(3)
Np3 O31y Np9 . 1_465 165.7(4)
Np4 O91y Np9 1_655 . 166.2(4)
Np4 O91y O101a 1_655 2_574 53.7(2)
Np9 O91y O101a . 2_574 112.5(4)
Np1 O81y Np8 . . 165.0(4)
Np1 O81y O112b . 1_655 110.9(3)
Np1 O81y O12w . . 53.9(2)
Np8 O81y O112b . 1_655 57.0(3)
Np8 O81y O12w . . 140.7(4)
O112b O81y O12w 1_655 . 137.9(3)
Np2 O101y Np10 . . 167.2(4)
Np2 O101y O72a . 1_545 55.8(2)
Np2 O101y O122a . 1_545 116.1(3)
Np10 O101y O72a . 1_545 112.0(4)
Np10 O101y O122a . 1_545 55.9(2)
O72a O101y O122a 1_545 1_545 67.4(3)
Np9 O102y Np10 . . 151.8(3)
Np8 O121a O122a . . 76.7(3)
Np8 O121a O27w . . 115.2(3)
Np8 O121a C12a . . 103.6(6)
Np8 O121a C19w . . 136.4(4)
O122a O121a O27w . . 131.7(4)
O122a O121a C12a . . 27.1(5)
O122a O121a C19w . . 60.9(3)
O27w O121a C12a . . 115.0(6)
O27w O121a C19w . . 88.5(4)
C12a O121a C19w . . 33.8(5)
Np6 O1w O12y . . 55.2(2)
Np6 O1w O29w . . 122.2(4)
Np6 O1w O42y . 1_655 53.9(2)
O12y O1w O29w . . 71.7(3)
O12y O1w O42y . 1_655 109.0(4)
O29w O1w O42y . 1_655 160.8(5)
Np6 O61y Np7 . 1_655 173.6(4)
Np6 O61y O81b . 2_675 121.7(3)
Np6 O61y O101b . 1_655 55.9(2)
Np7 O61y O81b 1_655 2_675 56.4(2)
Np7 O61y O101b 1_655 1_655 127.3(3)
O81b O61y O101b 2_675 1_655 169.1(4)
Np4 O101a O91y 2_575 2_475 55.2(2)
Np4 O101a O102a 2_575 . 102.5(3)
Np4 O101a O8w 2_575 2_475 100.8(3)
Np4 O101a C9a 2_575 . 127.8(3)
Np4 O101a C10a 2_575 . 129.0(6)
Np4 O101a C4a 2_575 . 165.8(4)
Np4 O101a O52y 2_575 2_575 55.1(2)
Np4 O101a C3a 2_575 . 159.2(3)
O91y O101a O102a 2_475 . 111.8(3)
O91y O101a O8w 2_475 2_475 103.3(3)
O91y O101a C9a 2_475 . 72.7(3)
O91y O101a C10a 2_475 . 123.5(6)
O91y O101a C4a 2_475 . 126.7(4)
O91y O101a O52y 2_475 2_575 110.3(3)
O91y O101a C3a 2_475 . 103.9(3)
O102a O101a O8w . 2_475 144.6(4)
O102a O101a C9a . . 98.8(3)
O102a O101a C10a . . 26.5(5)
O102a O101a C4a . . 63.3(3)
O102a O101a O52y . 2_575 83.8(3)
O102a O101a C3a . . 85.4(3)
O8w O101a C9a 2_475 . 87.2(3)
O8w O101a C10a 2_475 . 124.5(6)
O8w O101a C4a 2_475 . 92.4(3)
O8w O101a O52y 2_475 2_575 88.2(3)
O8w O101a C3a 2_475 . 82.1(3)
C9a O101a C10a . . 80.7(6)
C9a O101a C4a . . 57.4(3)
C9a O101a O52y . 2_575 175.0(4)
C9a O101a C3a . . 31.3(3)
C10a O101a C4a . . 36.8(5)
C10a O101a O52y . 2_575 100.4(6)
C10a O101a C3a . . 60.5(6)
C4a O101a O52y . 2_575 120.9(4)
C4a O101a C3a . . 28.0(3)
O52y O101a C3a 2_575 . 145.7(3)
Np3 O10w O21y . 1_565 53.5(2)
Np3 O10w O15w . . 116.8(3)
Np3 O10w O23w . . 131.8(3)
O21y O10w O15w 1_565 . 147.2(3)
O21y O10w O23w 1_565 . 78.4(3)
O15w O10w O23w . . 101.3(4)
Np7 O111b O112b . . 72.7(3)
Np7 O111b O26w . . 114.6(3)
Np7 O111b C12b . . 151.2(4)
Np7 O111b C11b . . 102.5(6)
Np7 O111b C5b . . 135.1(4)
O112b O111b O26w . . 130.6(4)
O112b O111b C12b . . 103.2(4)
O112b O111b C11b . . 30.2(5)
O112b O111b C5b . . 63.8(4)
O26w O111b C12b . . 90.1(3)
O26w O111b C11b . . 113.2(6)
O26w O111b C5b . . 87.4(4)
C12b O111b C11b . . 79.1(6)
C12b O111b C5b . . 56.1(3)
C11b O111b C5b . . 33.7(5)
Np5 O71b O72b 2_474 . 105.1(3)
Np5 O71b O6w 2_474 2_474 100.7(3)
Np5 O71b C7b 2_474 . 129.4(6)
Np5 O71b C8b 2_474 . 122.6(3)
Np5 O71b C1b 2_474 . 167.1(4)
O72b O71b O6w . 2_474 147.4(4)
O72b O71b C7b . . 24.4(5)
O72b O71b C8b . . 95.8(4)
O72b O71b C1b . . 62.5(4)
O6w O71b C7b 2_474 . 127.0(6)
O6w O71b C8b 2_474 . 86.7(3)
O6w O71b C1b 2_474 . 92.2(4)
C7b O71b C8b . . 80.4(6)
C7b O71b C1b . . 38.2(5)
C8b O71b C1b . . 58.6(4)
Np9 O2w O82b . 2_665 93.4(3)
Np9 O2w O14w . . 114.7(3)
Np9 O2w O16w . . 101.1(3)
O82b O2w O14w 2_665 . 86.9(3)
O82b O2w O16w 2_665 . 154.5(4)
O14w O2w O16w . . 105.4(3)
Np3 O32y Np8 . . 174.9(4)
Np3 O32y O7w . . 123.9(4)
Np3 O32y O71a . . 54.9(2)
Np8 O32y O7w . . 55.3(2)
Np8 O32y O71a . . 127.9(3)
O7w O32y O71a . . 159.8(4)
Np2 O72a O101y 1_565 1_565 53.3(2)
Np2 O72a O4w 1_565 1_565 91.0(3)
Np2 O72a O41y 1_565 1_565 52.73(19)
Np2 O72a O71a 1_565 . 101.6(3)
Np2 O72a C7a 1_565 . 127.7(6)
Np2 O72a C1a 1_565 . 158.8(4)
O101y O72a O4w 1_565 1_565 106.8(3)
O101y O72a O41y 1_565 1_565 105.7(3)
O101y O72a O71a 1_565 . 102.8(3)
O101y O72a C7a 1_565 . 111.5(6)
O101y O72a C1a 1_565 . 117.9(4)
O4w O72a O41y 1_565 1_565 69.1(3)
O4w O72a O71a 1_565 . 149.7(4)
O4w O72a C7a 1_565 . 137.0(6)
O4w O72a C1a 1_565 . 110.1(4)
O41y O72a O71a 1_565 . 96.9(3)
O41y O72a C7a 1_565 . 116.6(6)
O41y O72a C1a 1_565 . 133.4(4)
O71a O72a C7a . . 26.8(5)
O71a O72a C1a . . 59.5(3)
C7a O72a C1a . . 32.8(5)
Np9 O91a O92a 2_475 . 63.1(2)
Np9 O91a C9a 2_475 . 93.9(5)
Np9 O91a O11w 2_475 2_475 113.8(3)
Np9 O91a C3a 2_475 . 123.9(3)
O92a O91a C9a . . 31.1(5)
O92a O91a O11w . 2_475 150.7(4)
O92a O91a C3a . . 62.0(3)
C9a O91a O11w . 2_475 140.8(6)
C9a O91a C3a . . 31.1(5)
O11w O91a C3a 2_475 . 119.3(4)
Np5 O3w O5w . . 55.4(2)
Np5 O3w O15w . . 98.2(3)
Np5 O3w O111a . 2_474 110.2(3)
Np5 O3w O102b . 1_655 117.4(3)
O5w O3w O15w . . 69.5(3)
O5w O3w O111a . 2_474 70.3(3)
O5w O3w O102b . 1_655 158.3(3)
O15w O3w O111a . 2_474 100.5(3)
O15w O3w O102b . 1_655 93.2(3)
O111a O3w O102b 2_474 1_655 127.7(3)
Np1 O4w O72a . 1_545 114.9(3)
Np1 O4w O122b . 2_575 113.1(3)
Np1 O4w O12w . . 55.2(2)
O72a O4w O122b 1_545 2_575 130.7(3)
O72a O4w O12w 1_545 . 153.0(4)
O122b O4w O12w 2_575 . 69.7(3)
Np4 O72b O71b 2_474 . 119.1(3)
Np4 O72b C7b 2_474 . 143.5(6)
Np4 O72b O20w 2_474 2_474 55.1(2)
Np4 O72b C1b 2_474 . 161.9(4)
O71b O72b C7b . . 26.8(5)
O71b O72b O20w . 2_474 169.7(4)
O71b O72b C1b . . 60.9(3)
C7b O72b O20w . 2_474 154.5(7)
C7b O72b C1b . . 34.1(5)
O20w O72b C1b 2_474 . 121.6(4)
Np2 O102a O101a 2_575 . 118.1(3)
Np2 O102a O9w 2_575 2_575 56.5(2)
Np2 O102a C10a 2_575 . 139.3(6)
Np2 O102a C4a 2_575 . 154.9(4)
O101a O102a O9w . 2_575 167.8(4)
O101a O102a C10a . . 25.2(5)
O101a O102a C4a . . 60.0(3)
O9w O102a C10a 2_575 . 152.4(6)
O9w O102a C4a 2_575 . 119.4(4)
C10a O102a C4a . . 34.8(5)
Np3 O51y Np5 . . 161.9(4)
Np5 O5w O3w . . 57.0(2)
Np5 O5w O26w . . 114.3(3)
Np5 O5w O13w . . 120.0(3)
O3w O5w O26w . . 124.4(3)
O3w O5w O13w . . 132.4(4)
O26w O5w O13w . . 100.8(3)
Np3 O6w O71b . 2_575 112.5(3)
Np3 O6w O27w . . 118.4(3)
Np3 O6w O71a . . 51.97(19)
Np3 O6w O14w . 1_465 98.0(3)
O71b O6w O27w 2_575 . 96.0(3)
O71b O6w O71a 2_575 . 164.5(3)
O71b O6w O14w 2_575 1_465 127.0(3)
O27w O6w O71a . . 92.8(3)
O27w O6w O14w . 1_465 106.4(3)
O71a O6w O14w . 1_465 61.8(2)
Np2 O41y Np4 . . 147.5(4)
Np2 O41y O72a . 1_545 54.9(2)
Np4 O41y O72a . 1_545 155.4(4)
Np7 O112b Np8 . 1_455 96.4(2)
Np7 O112b O81y . 1_455 103.6(2)
Np7 O112b O111b . . 61.3(2)
Np7 O112b O7w . 1_455 145.1(3)
Np7 O112b O72y . . 39.00(18)
Np7 O112b C10b . . 127.7(3)
Np7 O112b C11b . . 89.9(5)
Np7 O112b C5b . . 122.0(3)
Np8 O112b O81y 1_455 1_455 40.15(19)
Np8 O112b O111b 1_455 . 141.7(4)
Np8 O112b O7w 1_455 1_455 56.4(2)
Np8 O112b O72y 1_455 . 58.0(2)
Np8 O112b C10b 1_455 . 114.6(3)
Np8 O112b C11b 1_455 . 150.4(6)
Np8 O112b C5b 1_455 . 136.7(4)
O81y O112b O111b 1_455 . 163.4(4)
O81y O112b O7w 1_455 1_455 70.9(3)
O81y O112b O72y 1_455 . 69.8(3)
O81y O112b C10b 1_455 . 80.1(3)
O81y O112b C11b 1_455 . 162.6(6)
O81y O112b C5b 1_455 . 130.9(4)
O111b O112b O7w . 1_455 125.2(3)
O111b O112b O72y . . 97.6(3)
O111b O112b C10b . . 103.4(4)
O111b O112b C11b . . 28.9(5)
O111b O112b C5b . . 61.8(3)
O7w O112b O72y 1_455 . 112.6(3)
O7w O112b C10b 1_455 . 86.2(3)
O7w O112b C11b 1_455 . 104.3(5)
O7w O112b C5b 1_455 . 80.3(3)
O72y O112b C10b . . 135.4(3)
O72y O112b C11b . . 126.3(6)
O72y O112b C5b . . 159.2(4)
C10b O112b C11b . . 82.8(5)
C10b O112b C5b . . 58.7(3)
C11b O112b C5b . . 32.9(5)
Np7 O81b O61y 2_474 2_374 53.95(19)
Np7 O81b O82b 2_474 . 65.1(2)
Np7 O81b C2b 2_474 . 128.6(4)
Np7 O81b C8b 2_474 . 93.0(5)
O61y O81b O82b 2_374 . 118.8(3)
O61y O81b C2b 2_374 . 170.3(4)
O61y O81b C8b 2_374 . 146.4(6)
O82b O81b C2b . . 63.8(3)
O82b O81b C8b . . 27.9(5)
C2b O81b C8b . . 36.0(5)
Np1 O11y Np5 . . 160.3(4)
Np8 O7w O32y . . 53.7(2)
Np8 O7w O112b . 1_655 52.58(18)
Np8 O7w O15w . . 142.0(3)
Np8 O7w O82y . . 40.51(17)
Np8 O7w O17w . . 107.2(3)
O32y O7w O112b . 1_655 105.1(3)
O32y O7w O15w . . 97.3(3)
O32y O7w O82y . . 67.9(3)
O32y O7w O17w . . 94.0(3)
O112b O7w O15w 1_655 . 135.9(3)
O112b O7w O82y 1_655 . 65.8(2)
O112b O7w O17w 1_655 . 117.5(4)
O15w O7w O82y . . 157.8(4)
O15w O7w O17w . . 97.8(3)
O82y O7w O17w . . 68.1(3)
Np1 O12y Np6 . . 149.8(4)
Np1 O12y O1w . . 154.3(4)
Np1 O12y O12w . . 58.4(2)
Np6 O12y O1w . . 55.5(2)
Np6 O12y O12w . . 143.9(3)
O1w O12y O12w . . 97.4(3)
Np6 O8w O101a . 2_574 111.2(3)
Np6 O8w O26w . 1_655 118.7(3)
Np6 O8w O101b . 1_655 51.3(2)
Np6 O8w O18w . . 96.5(3)
O101a O8w O26w 2_574 1_655 97.9(3)
O101a O8w O101b 2_574 1_655 162.5(3)
O101a O8w O18w 2_574 . 128.2(3)
O26w O8w O101b 1_655 1_655 92.9(3)
O26w O8w O18w 1_655 . 106.1(3)
O101b O8w O18w 1_655 . 60.6(2)
Np10 O122a O101y 1_565 1_565 40.7(2)
Np10 O122a O121a 1_565 . 144.3(4)
Np10 O122a O82y 1_565 . 58.6(2)
Np10 O122a C12a 1_565 . 158.1(7)
Np10 O122a C19w 1_565 . 141.3(4)
Np10 O122a O21w 1_565 1_565 57.0(3)
Np10 O122a C7a 1_565 . 114.8(3)
O101y O122a O121a 1_565 . 155.7(4)
O101y O122a O82y 1_565 . 72.3(3)
O101y O122a C12a 1_565 . 159.9(7)
O101y O122a C19w 1_565 . 131.0(4)
O101y O122a O21w 1_565 1_565 70.2(3)
O101y O122a C7a 1_565 . 78.8(3)
O121a O122a O82y . . 92.9(3)
O121a O122a C12a . . 28.1(5)
O121a O122a C19w . . 63.1(4)
O121a O122a O21w . 1_565 134.1(4)
O121a O122a C7a . . 100.5(4)
O82y O122a C12a . . 120.8(6)
O82y O122a C19w . . 155.9(4)
O82y O122a O21w . 1_565 113.6(4)
O82y O122a C7a . . 135.1(3)
C12a O122a C19w . . 35.1(6)
C12a O122a O21w . 1_565 112.7(6)
C12a O122a C7a . . 81.5(6)
C19w O122a O21w . 1_565 84.4(4)
C19w O122a C7a . . 58.0(3)
O21w O122a C7a 1_565 . 86.8(4)
Np9 O92a O91a 2_475 . 65.1(3)
Np9 O92a C9a 2_475 . 94.6(6)
Np9 O92a C3a 2_475 . 128.4(4)
O91a O92a C9a . . 29.7(5)
O91a O92a C3a . . 64.6(3)
C9a O92a C3a . . 35.0(5)
Np5 O71y Np7 . . 165.9(4)
Np2 O9w O102a . 2_474 54.8(2)
Np2 O9w O91b . 1_655 114.2(3)
Np2 O9w O23w . 1_545 106.9(4)
O102a O9w O91b 2_474 1_655 100.6(3)
O102a O9w O23w 2_474 1_545 75.4(3)
O91b O9w O23w 1_655 1_545 125.6(4)
O111b O26w O5w . . 85.7(3)
O111b O26w O8w . 1_455 100.6(3)
O111b O26w O27w . 2_474 124.6(3)
O5w O26w O8w . 1_455 122.6(3)
O5w O26w O27w . 2_474 102.1(3)
O8w O26w O27w 1_455 2_474 118.5(3)
Np2 O21y Np3 . 1_545 151.6(4)
Np2 O21y O10w . 1_545 149.3(4)
Np2 O21y O71a . 1_545 99.7(3)
Np3 O21y O10w 1_545 1_545 56.8(2)
Np3 O21y O71a 1_545 1_545 52.38(19)
O10w O21y O71a 1_545 1_545 109.0(3)
Np6 O62y Np10 . . 165.5(4)
Np6 O62y O21w . . 110.5(4)
Np10 O62y O21w . . 55.3(2)
Np6 O101b O61y 1_455 1_455 39.88(18)
Np6 O101b O8w 1_455 1_455 57.2(2)
Np6 O101b C4b 1_455 . 156.9(4)
Np6 O101b O18w 1_455 1_455 99.1(3)
Np6 O101b C10b 1_455 . 146.8(7)
Np6 O101b O102b 1_455 . 125.0(4)
O61y O101b O8w 1_455 1_455 69.4(3)
O61y O101b C4b 1_455 . 118.3(4)
O61y O101b O18w 1_455 1_455 127.1(3)
O61y O101b C10b 1_455 . 118.1(6)
O61y O101b O102b 1_455 . 111.5(4)
O8w O101b C4b 1_455 . 114.0(4)
O8w O101b O18w 1_455 1_455 58.5(2)
O8w O101b C10b 1_455 . 151.4(7)
O8w O101b O102b 1_455 . 177.5(4)
C4b O101b O18w . 1_455 91.6(4)
C4b O101b C10b . . 37.5(6)
C4b O101b O102b . . 63.6(4)
O18w O101b C10b 1_455 . 112.0(6)
O18w O101b O102b 1_455 . 121.0(4)
C10b O101b O102b . . 26.1(5)
Np7 O82b O2w 2_474 2_364 112.0(3)
Np7 O82b O81b 2_474 . 62.1(2)
Np7 O82b C2b 2_474 . 121.8(3)
Np7 O82b O92b 2_474 . 109.6(3)
Np7 O82b C8b 2_474 . 90.5(5)
O2w O82b O81b 2_364 . 147.2(4)
O2w O82b C2b 2_364 . 118.8(4)
O2w O82b O92b 2_364 . 75.3(3)
O2w O82b C8b 2_364 . 139.4(6)
O81b O82b C2b . . 59.9(3)
O81b O82b O92b . . 77.0(3)
O81b O82b C8b . . 28.4(5)
C2b O82b O92b . . 61.6(3)
C2b O82b C8b . . 31.6(5)
O92b O82b C8b . . 65.2(5)
O121a O27w O6w . . 100.7(3)
O121a O27w O26w . 2_575 124.4(3)
O121a O27w O12w . . 86.3(3)
O6w O27w O26w . 2_575 119.5(3)
O6w O27w O12w . . 120.4(3)
O26w O27w O12w 2_575 . 102.2(3)
O122b O121b O82a . 2_484 80.2(3)
O122b O121b C6b . . 61.7(4)
O122b O121b C12b . . 24.8(5)
O82a O121b C6b 2_484 . 141.5(4)
O82a O121b C12b 2_484 . 104.9(6)
C6b O121b C12b . . 36.9(5)
Np3 O71a O32y . . 39.66(18)
Np3 O71a O72a . . 123.9(3)
Np3 O71a O6w . . 56.95(19)
Np3 O71a O21y . 1_565 53.9(2)
Np3 O71a C7a . . 147.4(7)
Np3 O71a C1a . . 157.0(4)
O32y O71a O72a . . 111.4(4)
O32y O71a O6w . . 68.6(3)
O32y O71a O21y . 1_565 66.4(3)
O32y O71a C7a . . 118.0(7)
O32y O71a C1a . . 118.2(4)
O72a O71a O6w . . 178.7(4)
O72a O71a O21y . 1_565 71.0(3)
O72a O71a C7a . . 28.8(5)
O72a O71a C1a . . 63.4(3)
O6w O71a O21y . 1_565 110.0(3)
O6w O71a C7a . . 150.0(6)
O6w O71a C1a . . 115.4(4)
O21y O71a C7a 1_565 . 98.7(6)
O21y O71a C1a 1_565 . 132.3(4)
C7a O71a C1a . . 34.7(5)
Np9 C9a O101a 2_475 . 88.5(3)
Np9 C9a O91a 2_475 . 60.7(4)
Np9 C9a O92a 2_475 . 58.9(5)
Np9 C9a O82a 2_475 . 112.6(4)
Np9 C9a C10a 2_475 . 104.2(3)
Np9 C9a C4a 2_475 . 137.4(4)
Np9 C9a C3a 2_475 . 166.8(6)
Np9 C9a C2a 2_475 . 165.3(4)
O101a C9a O91a . . 90.8(6)
O101a C9a O92a . . 93.5(6)
O101a C9a O82a . . 156.7(4)
O101a C9a C10a . . 25.7(3)
O101a C9a C4a . . 53.5(3)
O101a C9a C3a . . 79.5(5)
O101a C9a C2a . . 105.4(4)
O91a C9a O92a . . 119.3(8)
O91a C9a O82a . . 91.1(6)
O91a C9a C10a . . 116.2(6)
O91a C9a C4a . . 128.7(7)
O91a C9a C3a . . 124.2(8)
O91a C9a C2a . . 113.1(6)
O92a C9a O82a . . 105.7(6)
O92a C9a C10a . . 84.5(6)
O92a C9a C4a . . 100.6(6)
O92a C9a C3a . . 116.1(8)
O92a C9a C2a . . 123.6(7)
O82a C9a C10a . . 141.9(4)
O82a C9a C4a . . 108.8(4)
O82a C9a C3a . . 80.3(5)
O82a C9a C2a . . 52.9(3)
C10a C9a C4a . . 33.4(3)
C10a C9a C3a . . 62.7(5)
C10a C9a C2a . . 90.5(4)
C4a C9a C3a . . 29.4(4)
C4a C9a C2a . . 57.3(3)
C3a C9a C2a . . 27.9(4)
O2w O14w O6w . 1_645 98.0(3)
O2w O14w O81a . 1_645 113.9(3)
O2w O14w O18w . 2_565 114.3(3)
O6w O14w O81a 1_645 1_645 125.0(3)
O6w O14w O18w 1_645 2_565 119.4(3)
O81a O14w O18w 1_645 2_565 87.6(3)
O111a O112a C5a . . 62.1(3)
O111a O112a O92b . 2_675 82.1(3)
O111a O112a C11a . . 25.6(5)
C5a O112a O92b . 2_675 143.8(4)
C5a O112a C11a . . 36.5(5)
O92b O112a C11a 2_675 . 107.6(6)
Np7 O72y Np8 . 1_455 130.4(3)
Np7 O72y O112b . . 76.7(3)
Np8 O72y O112b 1_455 . 54.8(2)
O10w O15w O3w . . 116.8(3)
O10w O15w O7w . . 80.1(3)
O3w O15w O7w . . 96.0(3)
O4w O122b O121b 2_474 . 115.8(3)
O4w O122b C6b 2_474 . 142.9(4)
O4w O122b C12b 2_474 . 134.1(6)
O121b O122b C6b . . 60.0(3)
O121b O122b C12b . . 27.2(5)
C6b O122b C12b . . 32.8(5)
O101b C4b O91b . . 73.8(3)
O101b C4b C10b . . 29.6(5)
O101b C4b C6b . . 129.8(5)
O101b C4b C3b . . 126.3(7)
O101b C4b C2b . . 147.1(5)
O101b C4b O102b . . 56.4(3)
O101b C4b C11b . . 79.3(4)
O101b C4b C9b . . 99.3(4)
O101b C4b C1b . . 146.9(5)
O101b C4b C5b . . 106.0(6)
O91b C4b C10b . . 69.2(5)
O91b C4b C6b . . 141.8(5)
O91b C4b C3b . . 55.5(5)
O91b C4b C2b . . 83.3(4)
O91b C4b O102b . . 68.9(3)
O91b C4b C11b . . 153.2(5)
O91b C4b C9b . . 25.5(3)
O91b C4b C1b . . 114.1(4)
O91b C4b C5b . . 165.2(7)
C10b C4b C6b . . 147.2(7)
C10b C4b C3b . . 123.4(9)
C10b C4b C2b . . 151.6(7)
C10b C4b O102b . . 26.8(4)
C10b C4b C11b . . 87.0(6)
C10b C4b C9b . . 91.7(6)
C10b C4b C1b . . 175.5(7)
C10b C4b C5b . . 118.1(8)
C6b C4b C3b . . 89.4(7)
C6b C4b C2b . . 61.2(4)
C6b C4b O102b . . 147.2(5)
C6b C4b C11b . . 60.2(4)
C6b C4b C9b . . 121.1(5)
C6b C4b C1b . . 28.9(3)
C6b C4b C5b . . 29.0(5)
C3b C4b C2b . . 28.3(5)
C3b C4b O102b . . 112.0(7)
C3b C4b C11b . . 149.6(8)
C3b C4b C9b . . 31.7(5)
C3b C4b C1b . . 60.5(6)
C3b C4b C5b . . 118.4(9)
C2b C4b O102b . . 135.3(5)
C2b C4b C11b . . 121.3(5)
C2b C4b C9b . . 60.0(4)
C2b C4b C1b . . 32.4(3)
C2b C4b C5b . . 90.2(6)
O102b C4b C11b . . 95.5(4)
O102b C4b C9b . . 83.5(4)
O102b C4b C1b . . 156.4(5)
O102b C4b C5b . . 123.9(7)
C11b C4b C9b . . 178.6(5)
C11b C4b C1b . . 89.1(4)
C11b C4b C5b . . 31.2(5)
C9b C4b C1b . . 92.2(4)
C9b C4b C5b . . 150.1(8)
C1b C4b C5b . . 57.9(5)
O9w O91b C4b 1_455 . 152.7(3)
O9w O91b O18w 1_455 1_455 87.3(3)
O9w O91b C10b 1_455 . 121.0(3)
O9w O91b C3b 1_455 . 179.2(4)
O9w O91b O92b 1_455 . 117.3(3)
O9w O91b C9b 1_455 . 144.5(6)
C4b O91b O18w . 1_455 82.7(3)
C4b O91b C10b . . 32.1(3)
C4b O91b C3b . . 28.1(3)
C4b O91b O92b . . 87.3(3)
C4b O91b C9b . . 61.0(5)
O18w O91b C10b 1_455 . 79.2(3)
O18w O91b C3b 1_455 . 93.1(3)
O18w O91b O92b 1_455 . 134.4(3)
O18w O91b C9b 1_455 . 118.1(6)
C10b O91b C3b . . 59.7(3)
C10b O91b O92b . . 112.6(4)
C10b O91b C9b . . 89.6(6)
C3b O91b O92b . . 62.0(3)
C3b O91b C9b . . 34.8(5)
O92b O91b C9b . . 27.3(5)
Np8 O82y Np10 . 1_565 132.7(3)
Np8 O82y O7w . . 60.8(2)
Np8 O82y O122a . . 80.0(3)
Np10 O82y O7w 1_565 . 141.9(3)
Np10 O82y O122a 1_565 . 52.8(2)
O7w O82y O122a . . 118.2(3)
O14w O81a O82a 1_465 . 139.4(4)
O14w O81a C8a 1_465 . 123.2(6)
O14w O81a O20w 1_465 1_565 87.4(3)
O14w O81a C7a 1_465 . 78.7(3)
O14w O81a C1a 1_465 . 83.5(3)
O14w O81a C2a 1_465 . 95.5(3)
O82a O81a C8a . . 26.2(5)
O82a O81a O20w . 1_565 117.4(4)
O82a O81a C7a . . 108.8(4)
O82a O81a C1a . . 85.6(3)
O82a O81a C2a . . 60.4(3)
C8a O81a O20w . 1_565 143.5(6)
C8a O81a C7a . . 86.4(6)
C8a O81a C1a . . 60.2(6)
C8a O81a C2a . . 34.2(5)
O20w O81a C7a 1_565 . 121.8(3)
O20w O81a C1a 1_565 . 152.0(4)
O20w O81a C2a 1_565 . 177.0(4)
C7a O81a C1a . . 30.3(3)
C7a O81a C2a . . 58.6(3)
C1a O81a C2a . . 28.7(3)
O121b O82a C9a 2_585 . 136.5(4)
O121b O82a O81a 2_585 . 89.7(3)
O121b O82a C8a 2_585 . 115.8(6)
O121b O82a C3a 2_585 . 163.5(4)
O121b O82a C2a 2_585 . 152.2(4)
C9a O82a O81a . . 113.6(4)
C9a O82a C8a . . 92.6(6)
C9a O82a C3a . . 32.5(3)
C9a O82a C2a . . 62.2(3)
O81a O82a C8a . . 26.0(5)
O81a O82a C3a . . 88.7(3)
O81a O82a C2a . . 62.5(3)
C8a O82a C3a . . 63.9(5)
C8a O82a C2a . . 36.5(5)
C3a O82a C2a . . 30.0(3)
O2w O16w O20w . 1_655 85.0(3)
O2w O16w O23w . 2_575 129.0(4)
O20w O16w O23w 1_655 2_575 126.0(4)
O3w O111a O112a 2_575 . 118.7(4)
O3w O111a C5a 2_575 . 145.7(4)
O3w O111a C11a 2_575 . 137.5(6)
O112a O111a C5a . . 60.2(3)
O112a O111a C11a . . 27.2(5)
C5a O111a C11a . . 33.0(6)
O7w O17w O11w . 1_565 112.4(4)
O7w O17w O24w . 2_474 72.0(4)
O11w O17w O24w 1_565 2_474 137.3(5)
O71b C7b O72b . . 128.9(9)
O71b C7b C6b . . 126.2(7)
O71b C7b C2b . . 92.7(6)
O71b C7b C8b . . 73.2(6)
O71b C7b C1b . . 110.7(8)
O72b C7b C6b . . 101.9(6)
O72b C7b C2b . . 131.7(8)
O72b C7b C8b . . 130.0(7)
O72b C7b C1b . . 120.4(9)
C6b C7b C2b . . 57.0(4)
C6b C7b C8b . . 88.3(4)
C6b C7b C1b . . 26.6(5)
C2b C7b C8b . . 31.4(3)
C2b C7b C1b . . 30.5(5)
C8b C7b C1b . . 61.8(5)
Np7 O92y Np9 1_645 . 147.8(3)
O8w O18w O101b . 1_655 60.9(2)
O8w O18w O14w . 2_464 120.0(3)
O8w O18w O91b . 1_655 126.4(3)
O8w O18w O11w . . 96.7(3)
O101b O18w O14w 1_655 2_464 131.5(3)
O101b O18w O91b 1_655 1_655 66.4(2)
O101b O18w O11w 1_655 . 114.3(3)
O14w O18w O91b 2_464 1_655 88.0(3)
O14w O18w O11w 2_464 . 113.5(3)
O91b O18w O11w 1_655 . 113.5(3)
O112b C10b O101b . . 93.6(6)
O112b C10b C4b . . 81.5(5)
O112b C10b O91b . . 159.9(4)
O112b C10b C3b . . 106.7(4)
O112b C10b O102b . . 95.7(6)
O112b C10b C11b . . 26.0(2)
O112b C10b C5b . . 53.7(3)
O101b C10b C4b . . 112.9(9)
O101b C10b O91b . . 97.8(6)
O101b C10b C3b . . 117.5(7)
O101b C10b O102b . . 127.7(9)
O101b C10b C11b . . 87.8(6)
O101b C10b C5b . . 101.4(7)
C4b C10b O91b . . 78.8(5)
C4b C10b C3b . . 26.2(4)
C4b C10b O102b . . 119.3(8)
C4b C10b C11b . . 60.8(5)
C4b C10b C5b . . 29.6(5)
O91b C10b C3b . . 53.2(3)
O91b C10b O102b . . 90.4(6)
O91b C10b C11b . . 137.8(4)
O91b C10b C5b . . 107.5(4)
C3b C10b O102b . . 108.6(6)
C3b C10b C11b . . 87.1(4)
C3b C10b C5b . . 55.8(4)
O102b C10b C11b . . 118.7(7)
O102b C10b C5b . . 125.0(7)
C11b C10b C5b . . 31.2(3)
O121b C6b O122b . . 58.4(3)
O121b C6b C4b . . 127.5(5)
O121b C6b C7b . . 100.0(4)
O121b C6b C3b . . 144.1(5)
O121b C6b C12b . . 32.2(5)
O121b C6b C2b . . 141.9(5)
O121b C6b C11b . . 77.1(4)
O121b C6b C1b . . 125.4(7)
O121b C6b C5b . . 103.7(7)
O122b C6b C4b . . 152.4(5)
O122b C6b C7b . . 78.8(4)
O122b C6b C3b . . 157.5(5)
O122b C6b C12b . . 26.2(5)
O122b C6b C2b . . 137.7(5)
O122b C6b C11b . . 98.8(4)
O122b C6b C1b . . 107.0(7)
O122b C6b C5b . . 127.7(7)
C4b C6b C7b . . 121.1(5)
C4b C6b C3b . . 29.1(3)
C4b C6b C12b . . 150.3(7)
C4b C6b C2b . . 58.2(4)
C4b C6b C11b . . 61.7(4)
C4b C6b C1b . . 90.5(7)
C4b C6b C5b . . 30.3(5)
C7b C6b C3b . . 92.0(4)
C7b C6b C12b . . 88.3(6)
C7b C6b C2b . . 62.9(4)
C7b C6b C11b . . 177.0(5)
C7b C6b C1b . . 30.7(6)
C7b C6b C5b . . 151.4(8)
C3b C6b C12b . . 176.1(7)
C3b C6b C2b . . 29.2(3)
C3b C6b C11b . . 90.8(4)
C3b C6b C1b . . 61.4(6)
C3b C6b C5b . . 59.4(6)
C12b C6b C2b . . 150.7(7)
C12b C6b C11b . . 88.8(6)
C12b C6b C1b . . 119.0(9)
C12b C6b C5b . . 120.2(8)
C2b C6b C11b . . 119.9(5)
C2b C6b C1b . . 32.4(6)
C2b C6b C5b . . 88.5(6)
C11b C6b C1b . . 152.2(8)
C11b C6b C5b . . 31.5(5)
C1b C6b C5b . . 120.7(9)
O112a C5a O111a . . 57.7(3)
O112a C5a C12a . . 76.3(4)
O112a C5a C10a . . 103.9(4)
O112a C5a C11a . . 31.1(4)
O112a C5a C19w . . 101.9(7)
O112a C5a C4a . . 128.2(7)
O112a C5a C3a . . 144.8(5)
O112a C5a C1a . . 127.1(5)
O112a C5a C2a . . 144.6(5)
O111a C5a C12a . . 97.7(4)
O111a C5a C10a . . 80.8(4)
O111a C5a C11a . . 26.6(4)
O111a C5a C19w . . 125.0(7)
O111a C5a C4a . . 111.2(6)
O111a C5a C3a . . 137.8(5)
O111a C5a C1a . . 149.7(5)
O111a C5a C2a . . 157.7(5)
C12a C5a C10a . . 177.9(5)
C12a C5a C11a . . 87.4(6)
C12a C5a C19w . . 29.9(5)
C12a C5a C4a . . 149.1(7)
C12a C5a C3a . . 119.9(5)
C12a C5a C1a . . 60.5(4)
C12a C5a C2a . . 89.9(4)
C10a C5a C11a . . 91.7(6)
C10a C5a C19w . . 151.0(7)
C10a C5a C4a . . 31.9(5)
C10a C5a C3a . . 61.1(4)
C10a C5a C1a . . 120.4(5)
C10a C5a C2a . . 91.1(4)
C11a C5a C19w . . 117.3(8)
C11a C5a C4a . . 123.3(8)
C11a C5a C3a . . 152.3(7)
C11a C5a C1a . . 147.8(7)
C11a C5a C2a . . 175.5(7)
C19w C5a C4a . . 119.2(9)
C19w C5a C3a . . 90.0(6)
C19w C5a C1a . . 30.6(5)
C19w C5a C2a . . 60.0(5)
C4a C5a C3a . . 29.2(5)
C4a C5a C1a . . 88.7(6)
C4a C5a C2a . . 59.3(5)
C3a C5a C1a . . 59.5(4)
C3a C5a C2a . . 30.0(3)
C1a C5a C2a . . 29.4(3)
C4b C3b O91b . . 96.5(6)
C4b C3b C10b . . 30.4(5)
C4b C3b C6b . . 61.5(6)
C4b C3b C2b . . 123.5(9)
C4b C3b O92b . . 142.0(7)
C4b C3b C9b . . 120.5(8)
C4b C3b C8b . . 150.9(7)
C4b C3b C1b . . 90.6(7)
C4b C3b C5b . . 31.8(5)
O91b C3b C10b . . 67.0(3)
O91b C3b C6b . . 153.3(4)
O91b C3b C2b . . 138.6(7)
O91b C3b O92b . . 55.7(3)
O91b C3b C9b . . 27.4(4)
O91b C3b C8b . . 112.5(4)
O91b C3b C1b . . 162.0(5)
O91b C3b C5b . . 126.8(4)
C10b C3b C6b . . 91.9(4)
C10b C3b C2b . . 153.8(7)
C10b C3b O92b . . 113.5(4)
C10b C3b C9b . . 90.2(6)
C10b C3b C8b . . 176.1(5)
C10b C3b C1b . . 121.0(5)
C10b C3b C5b . . 62.1(4)
C6b C3b C2b . . 62.1(5)
C6b C3b O92b . . 150.9(4)
C6b C3b C9b . . 177.3(7)
C6b C3b C8b . . 89.7(4)
C6b C3b C1b . . 29.1(3)
C6b C3b C5b . . 29.7(3)
C2b C3b O92b . . 91.2(6)
C2b C3b C9b . . 115.9(8)
C2b C3b C8b . . 27.6(5)
C2b C3b C1b . . 33.2(5)
C2b C3b C5b . . 91.8(6)
O92b C3b C9b . . 28.3(4)
O92b C3b C8b . . 64.1(3)
O92b C3b C1b . . 124.0(4)
O92b C3b C5b . . 165.5(5)
C9b C3b C8b . . 88.4(5)
C9b C3b C1b . . 148.7(6)
C9b C3b C5b . . 152.3(6)
C8b C3b C1b . . 60.7(4)
C8b C3b C5b . . 119.3(5)
C1b C3b C5b . . 58.9(4)
O111b C12b O121b . . 89.3(5)
O111b C12b O122b . . 100.4(6)
O111b C12b C6b . . 78.9(5)
O111b C12b C11b . . 24.8(2)
O111b C12b C1b . . 106.7(4)
O111b C12b C5b . . 52.2(3)
O121b C12b O122b . . 128.0(9)
O121b C12b C6b . . 110.9(8)
O121b C12b C11b . . 82.4(5)
O121b C12b C1b . . 118.5(7)
O121b C12b C5b . . 97.4(6)
O122b C12b C6b . . 121.1(9)
O122b C12b C11b . . 123.2(6)
O122b C12b C1b . . 107.3(7)
O122b C12b C5b . . 128.7(7)
C6b C12b C11b . . 60.2(5)
C6b C12b C1b . . 28.9(5)
C6b C12b C5b . . 28.7(5)
C11b C12b C1b . . 89.1(4)
C11b C12b C5b . . 31.5(3)
C1b C12b C5b . . 57.5(4)
O1w O29w O21w . . 67.2(4)
O81b C2b O82b . . 56.2(3)
O81b C2b C4b . . 148.3(5)
O81b C2b C7b . . 74.4(4)
O81b C2b C6b . . 124.7(5)
O81b C2b C3b . . 133.5(7)
O81b C2b O92b . . 78.5(3)
O81b C2b C9b . . 105.5(4)
O81b C2b C8b . . 30.1(5)
O81b C2b C1b . . 102.2(6)
O81b C2b C5b . . 144.5(5)
O82b C2b C4b . . 141.0(5)
O82b C2b C7b . . 91.1(4)
O82b C2b C6b . . 144.5(5)
O82b C2b C3b . . 115.8(7)
O82b C2b O92b . . 67.6(3)
O82b C2b C9b . . 84.2(4)
O82b C2b C8b . . 26.1(4)
O82b C2b C1b . . 118.9(6)
O82b C2b C5b . . 157.8(5)
C4b C2b C7b . . 120.7(5)
C4b C2b C6b . . 60.6(4)
C4b C2b C3b . . 28.2(5)
C4b C2b O92b . . 86.6(4)
C4b C2b C9b . . 62.4(4)
C4b C2b C8b . . 155.7(7)
C4b C2b C1b . . 89.3(6)
C4b C2b C5b . . 30.9(3)
C7b C2b C6b . . 60.1(4)
C7b C2b C3b . . 148.6(7)
C7b C2b O92b . . 151.9(4)
C7b C2b C9b . . 174.3(5)
C7b C2b C8b . . 83.6(6)
C7b C2b C1b . . 31.4(5)
C7b C2b C5b . . 89.8(4)
C6b C2b C3b . . 88.7(6)
C6b C2b O92b . . 146.0(5)
C6b C2b C9b . . 122.9(5)
C6b C2b C8b . . 143.6(7)
C6b C2b C1b . . 28.9(5)
C6b C2b C5b . . 29.7(3)
C3b C2b O92b . . 59.3(5)
C3b C2b C9b . . 34.2(5)
C3b C2b C8b . . 127.6(9)
C3b C2b C1b . . 117.2(8)
C3b C2b C5b . . 59.1(5)
O92b C2b C9b . . 27.1(3)
O92b C2b C8b . . 69.2(5)
O92b C2b C1b . . 172.8(7)
O92b C2b C5b . . 117.0(4)
C9b C2b C8b . . 93.5(6)
C9b C2b C1b . . 151.0(7)
C9b C2b C5b . . 93.3(4)
C8b C2b C1b . . 115.0(8)
C8b C2b C5b . . 172.8(7)
C1b C2b C5b . . 58.5(5)
Np4 O42y Np6 . 1_455 162.8(4)
Np4 O42y O1w . 1_455 142.5(4)
Np6 O42y O1w 1_455 1_455 54.1(2)
O121a C12a O122a . . 124.8(9)
O121a C12a C5a . . 98.8(6)
O121a C12a C19w . . 118.2(9)
O121a C12a C7a . . 133.9(7)
O121a C12a C1a . . 133.1(7)
O122a C12a C5a . . 133.1(7)
O122a C12a C19w . . 116.9(9)
O122a C12a C7a . . 73.3(6)
O122a C12a C1a . . 95.4(7)
C5a C12a C19w . . 28.4(5)
C5a C12a C7a . . 89.5(4)
C5a C12a C1a . . 58.5(4)
C19w C12a C7a . . 61.1(5)
C19w C12a C1a . . 30.1(5)
C7a C12a C1a . . 31.0(3)
Np1 O102b O3w 1_455 1_455 93.1(3)
Np1 O102b O101b 1_455 . 100.9(3)
Np1 O102b C4b 1_455 . 157.6(4)
Np1 O102b C10b 1_455 . 126.2(6)
O3w O102b O101b 1_455 . 151.7(4)
O3w O102b C4b 1_455 . 109.2(3)
O3w O102b C10b 1_455 . 137.6(6)
O101b O102b C4b . . 60.0(3)
O101b O102b C10b . . 26.2(5)
C4b O102b C10b . . 33.8(5)
O82b O92b O112a . 2_374 119.2(3)
O82b O92b O91b . . 111.5(3)
O82b O92b C3b . . 75.7(3)
O82b O92b C2b . . 50.8(3)
O82b O92b C9b . . 96.0(6)
O82b O92b C8b . . 25.9(3)
O112a O92b O91b 2_374 . 90.8(3)
O112a O92b C3b 2_374 . 153.1(4)
O112a O92b C2b 2_374 . 168.8(4)
O112a O92b C9b 2_374 . 117.7(6)
O112a O92b C8b 2_374 . 140.5(4)
O91b O92b C3b . . 62.3(3)
O91b O92b C2b . . 89.2(3)
O91b O92b C9b . . 26.9(5)
O91b O92b C8b . . 115.9(4)
C3b O92b C2b . . 29.5(3)
C3b O92b C9b . . 35.5(5)
C3b O92b C8b . . 61.6(3)
C2b O92b C9b . . 62.9(6)
C2b O92b C8b . . 32.3(3)
C9b O92b C8b . . 92.2(6)
O81a C8a O82a . . 127.8(9)
O81a C8a C3a . . 138.6(7)
O81a C8a C1a . . 94.2(6)
O81a C8a C2a . . 118.2(8)
O82a C8a C3a . . 89.7(6)
O82a C8a C1a . . 135.9(7)
O82a C8a C2a . . 114.0(8)
C3a C8a C1a . . 58.1(4)
C3a C8a C2a . . 29.0(4)
C1a C8a C2a . . 29.0(4)
O101a C10a O102a . . 128.3(9)
O101a C10a C9a . . 73.7(6)
O101a C10a C5a . . 129.9(7)
O101a C10a C4a . . 114.8(9)
O101a C10a C3a . . 94.2(7)
O102a C10a C9a . . 133.3(7)
O102a C10a C5a . . 98.0(6)
O102a C10a C4a . . 117.0(8)
O102a C10a C3a . . 133.1(7)
C9a C10a C5a . . 88.9(4)
C9a C10a C4a . . 61.0(5)
C9a C10a C3a . . 32.6(3)
C5a C10a C4a . . 27.9(4)
C5a C10a C3a . . 56.4(4)
C4a C10a C3a . . 28.6(4)
O112a C11a O111a . . 127.2(9)
O112a C11a C5a . . 112.5(8)
O112a C11a C19w . . 97.8(6)
O112a C11a C4a . . 119.0(7)
O111a C11a C5a . . 120.3(9)
O111a C11a C19w . . 128.0(7)
O111a C11a C4a . . 108.3(7)
C5a C11a C19w . . 30.7(4)
C5a C11a C4a . . 27.2(4)
C19w C11a C4a . . 57.9(4)
O111b C11b O112b . . 120.9(8)
O111b C11b C4b . . 136.2(7)
O111b C11b C10b . . 138.0(7)
O111b C11b C6b . . 98.6(6)
O111b C11b C12b . . 76.1(6)
O111b C11b C5b . . 119.4(8)
O112b C11b C4b . . 96.3(6)
O112b C11b C10b . . 71.2(5)
O112b C11b C6b . . 137.6(7)
O112b C11b C12b . . 141.7(6)
O112b C11b C5b . . 119.5(8)
C4b C11b C10b . . 32.2(3)
C4b C11b C6b . . 58.1(4)
C4b C11b C12b . . 89.1(4)
C4b C11b C5b . . 29.5(5)
C10b C11b C6b . . 90.2(4)
C10b C11b C12b . . 121.2(4)
C10b C11b C5b . . 61.6(5)
C6b C11b C12b . . 31.1(3)
C6b C11b C5b . . 28.6(5)
C12b C11b C5b . . 59.6(5)
C4b C9b O91b . . 93.6(6)
C4b C9b C3b . . 27.7(4)
C4b C9b C2b . . 57.6(4)
C4b C9b O92b . . 137.7(7)
O91b C9b C3b . . 117.9(8)
O91b C9b C2b . . 142.3(7)
O91b C9b O92b . . 125.8(9)
C3b C9b C2b . . 29.9(4)
C3b C9b O92b . . 116.2(8)
C2b C9b O92b . . 90.1(6)
Np10 O11w O91a . 2_574 95.6(3)
Np10 O11w O17w . 1_545 102.7(3)
Np10 O11w O18w . . 116.5(3)
O91a O11w O17w 2_574 1_545 147.8(4)
O91a O11w O18w 2_574 . 89.3(3)
O17w O11w O18w 1_545 . 105.5(3)
Np1 O12w O81y . . 54.0(2)
Np1 O12w O4w . . 58.4(2)
Np1 O12w O12y . . 39.43(17)
Np1 O12w O27w . . 117.4(3)
Np1 O12w O28w . . 119.2(3)
O81y O12w O4w . . 111.8(3)
O81y O12w O12y . . 65.6(3)
O81y O12w O27w . . 82.5(3)
O81y O12w O28w . . 86.3(3)
O4w O12w O12y . . 69.0(3)
O4w O12w O27w . . 123.7(3)
O4w O12w O28w . . 136.6(4)
O12y O12w O27w . . 147.9(3)
O12y O12w O28w . . 85.3(3)
O27w O12w O28w . . 96.8(3)
O121a C19w O122a . . 56.0(3)
O121a C19w C5a . . 102.3(6)
O121a C19w C12a . . 28.0(5)
O121a C19w C11a . . 73.2(4)
O121a C19w C4a . . 129.6(5)
O121a C19w C3a . . 153.5(5)
O121a C19w C7a . . 103.8(4)
O121a C19w C1a . . 133.0(7)
O121a C19w C2a . . 156.3(5)
O122a C19w C5a . . 137.1(7)
O122a C19w C12a . . 28.0(5)
O122a C19w C11a . . 107.6(5)
O122a C19w C4a . . 157.4(5)
O122a C19w C3a . . 150.5(5)
O122a C19w C7a . . 69.6(4)
O122a C19w C1a . . 98.8(6)
O122a C19w C2a . . 126.0(5)
C5a C19w C12a . . 121.6(9)
C5a C19w C11a . . 32.0(5)
C5a C19w C4a . . 29.7(5)
C5a C19w C3a . . 59.1(5)
C5a C19w C7a . . 151.1(8)
C5a C19w C1a . . 119.4(9)
C5a C19w C2a . . 89.3(6)
C12a C19w C11a . . 89.7(6)
C12a C19w C4a . . 151.4(7)
C12a C19w C3a . . 178.5(7)
C12a C19w C7a . . 87.2(6)
C12a C19w C1a . . 118.9(8)
C12a C19w C2a . . 149.0(7)
C11a C19w C4a . . 61.6(4)
C11a C19w C3a . . 90.9(4)
C11a C19w C7a . . 176.9(5)
C11a C19w C1a . . 151.3(7)
C11a C19w C2a . . 121.2(5)
C4a C19w C3a . . 29.3(3)
C4a C19w C7a . . 121.5(5)
C4a C19w C1a . . 89.7(6)
C4a C19w C2a . . 59.6(4)
C3a C19w C7a . . 92.2(4)
C3a C19w C1a . . 60.4(5)
C3a C19w C2a . . 30.2(3)
C7a C19w C1a . . 31.8(5)
C7a C19w C2a . . 62.0(4)
C1a C19w C2a . . 30.2(5)
Np4 O20w O72b . 2_575 55.7(2)
Np4 O20w O81a . 1_545 110.2(3)
Np4 O20w O16w . 1_455 112.6(3)
Np4 O20w O24w . 1_455 109.7(3)
O72b O20w O81a 2_575 1_545 100.4(3)
O72b O20w O16w 2_575 1_455 134.9(3)
O72b O20w O24w 2_575 1_455 72.7(3)
O81a O20w O16w 1_545 1_455 122.8(3)
O81a O20w O24w 1_545 1_455 124.3(4)
O16w O20w O24w 1_455 1_455 72.4(3)
Np10 O21w O122a . 1_545 51.7(2)
Np10 O21w O62y . . 52.3(2)
Np10 O21w O29w . . 149.1(5)
O122a O21w O62y 1_545 . 103.5(4)
O122a O21w O29w 1_545 . 133.2(5)
O62y O21w O29w . . 108.3(4)
O101a C4a O102a . . 56.7(3)
O101a C4a C9a . . 69.1(3)
O101a C4a C5a . . 134.9(7)
O101a C4a C10a . . 28.4(5)
O101a C4a C11a . . 110.3(4)
O101a C4a C19w . . 154.4(5)
O101a C4a C3a . . 97.7(6)
O101a C4a C1a . . 146.6(5)
O101a C4a C2a . . 124.1(5)
O102a C4a C9a . . 102.4(4)
O102a C4a C5a . . 100.8(6)
O102a C4a C10a . . 28.3(5)
O102a C4a C11a . . 72.1(3)
O102a C4a C19w . . 130.0(5)
O102a C4a C3a . . 134.2(6)
O102a C4a C1a . . 156.7(5)
O102a C4a C2a . . 158.7(5)
C9a C4a C5a . . 154.1(7)
C9a C4a C10a . . 85.6(6)
C9a C4a C11a . . 172.8(5)
C9a C4a C19w . . 123.3(5)
C9a C4a C3a . . 33.2(5)
C9a C4a C1a . . 92.3(4)
C9a C4a C2a . . 63.2(4)
C5a C4a C10a . . 120.2(8)
C5a C4a C11a . . 29.5(5)
C5a C4a C19w . . 31.0(5)
C5a C4a C3a . . 121.2(8)
C5a C4a C1a . . 62.1(5)
C5a C4a C2a . . 91.3(6)
C10a C4a C11a . . 91.0(6)
C10a C4a C19w . . 151.1(7)
C10a C4a C3a . . 118.4(8)
C10a C4a C1a . . 174.9(7)
C10a C4a C2a . . 148.2(7)
C11a C4a C19w . . 60.5(4)
C11a C4a C3a . . 150.5(7)
C11a C4a C1a . . 91.5(4)
C11a C4a C2a . . 120.7(4)
C19w C4a C3a . . 90.2(6)
C19w C4a C1a . . 31.1(3)
C19w C4a C2a . . 60.3(4)
C3a C4a C1a . . 59.2(5)
C3a C4a C2a . . 30.0(5)
C1a C4a C2a . . 29.2(3)
Np4 O52y Np5 . . 147.2(4)
Np4 O52y O101a . 2_474 54.2(2)
Np5 O52y O101a . 2_474 158.5(4)
O101a C3a O91a . . 68.6(3)
O101a C3a O92a . . 71.3(3)
O101a C3a C9a . . 69.2(5)
O101a C3a O82a . . 135.0(4)
O101a C3a C5a . . 81.8(4)
O101a C3a C8a . . 148.5(5)
O101a C3a C10a . . 25.3(3)
O101a C3a C19w . . 110.7(4)
O101a C3a C4a . . 54.2(5)
O101a C3a C1a . . 138.5(4)
O101a C3a C2a . . 157.7(7)
O91a C3a O92a . . 53.4(3)
O91a C3a C9a . . 24.7(4)
O91a C3a O82a . . 67.2(3)
O91a C3a C5a . . 148.9(5)
O91a C3a C8a . . 82.8(4)
O91a C3a C10a . . 91.1(4)
O91a C3a C19w . . 160.8(5)
O91a C3a C4a . . 122.8(6)
O91a C3a C1a . . 138.7(5)
O91a C3a C2a . . 112.4(6)
O92a C3a C9a . . 28.8(4)
O92a C3a O82a . . 76.1(3)
O92a C3a C5a . . 126.0(5)
O92a C3a C8a . . 102.5(4)
O92a C3a C10a . . 74.9(4)
O92a C3a C19w . . 145.7(5)
O92a C3a C4a . . 102.0(6)
O92a C3a C1a . . 146.9(5)
O92a C3a C2a . . 128.3(7)
C9a C3a O82a . . 67.2(5)
C9a C3a C5a . . 146.6(6)
C9a C3a C8a . . 90.4(6)
C9a C3a C10a . . 84.7(5)
C9a C3a C19w . . 174.5(7)
C9a C3a C4a . . 117.3(7)
C9a C3a C1a . . 150.5(7)
C9a C3a C2a . . 121.6(8)
O82a C3a C5a . . 143.2(4)
O82a C3a C8a . . 26.4(3)
O82a C3a C10a . . 150.6(4)
O82a C3a C19w . . 113.7(4)
O82a C3a C4a . . 166.4(7)
O82a C3a C1a . . 83.4(4)
O82a C3a C2a . . 55.3(5)
C5a C3a C8a . . 122.7(5)
C5a C3a C10a . . 62.5(4)
C5a C3a C19w . . 30.9(3)
C5a C3a C4a . . 29.5(5)
C5a C3a C1a . . 62.4(4)
C5a C3a C2a . . 91.4(6)
C8a C3a C10a . . 173.8(5)
C8a C3a C19w . . 91.8(4)
C8a C3a C4a . . 152.2(7)
C8a C3a C1a . . 60.3(4)
C8a C3a C2a . . 31.3(5)
C10a C3a C19w . . 93.4(4)
C10a C3a C4a . . 33.0(5)
C10a C3a C1a . . 124.7(5)
C10a C3a C2a . . 153.6(7)
C19w C3a C4a . . 60.4(5)
C19w C3a C1a . . 31.5(3)
C19w C3a C2a . . 60.5(5)
C4a C3a C1a . . 91.9(6)
C4a C3a C2a . . 120.9(8)
C1a C3a C2a . . 29.0(5)
Np7 C8b O71b 2_474 . 92.2(3)
Np7 C8b O81b 2_474 . 60.4(4)
Np7 C8b O82b 2_474 . 63.3(4)
Np7 C8b C7b 2_474 . 107.3(3)
Np7 C8b C3b 2_474 . 162.8(5)
Np7 C8b C2b 2_474 . 171.7(7)
Np7 C8b O92b 2_474 . 108.6(4)
Np7 C8b C1b 2_474 . 139.8(4)
O71b C8b O81b . . 94.1(6)
O71b C8b O82b . . 89.7(6)
O71b C8b C7b . . 26.4(3)
O71b C8b C3b . . 104.4(4)
O71b C8b C2b . . 81.9(6)
O71b C8b O92b . . 155.8(4)
O71b C8b C1b . . 51.9(3)
O81b C8b O82b . . 123.7(8)
O81b C8b C7b . . 83.3(6)
O81b C8b C3b . . 121.5(7)
O81b C8b C2b . . 113.9(8)
O81b C8b O92b . . 106.7(7)
O81b C8b C1b . . 100.1(6)
O82b C8b C7b . . 115.6(7)
O82b C8b C3b . . 111.7(6)
O82b C8b C2b . . 122.3(8)
O82b C8b O92b . . 88.9(6)
O82b C8b C1b . . 124.6(7)
C7b C8b C3b . . 89.7(4)
C7b C8b C2b . . 65.0(5)
C7b C8b O92b . . 142.9(4)
C7b C8b C1b . . 32.5(3)
C3b C8b C2b . . 24.8(5)
C3b C8b O92b . . 54.2(3)
C3b C8b C1b . . 57.3(4)
C2b C8b O92b . . 78.5(5)
C2b C8b C1b . . 32.5(5)
O92b C8b C1b . . 110.9(4)
O72a C7a O122a . . 93.7(6)
O72a C7a O71a . . 124.4(9)
O72a C7a O81a . . 90.2(6)
O72a C7a C12a . . 117.1(7)
O72a C7a C19w . . 123.9(7)
O72a C7a C1a . . 118.5(8)
O72a C7a C2a . . 107.4(6)
O122a C7a O71a . . 97.2(7)
O122a C7a O81a . . 158.4(4)
O122a C7a C12a . . 25.2(3)
O122a C7a C19w . . 52.3(3)
O122a C7a C1a . . 81.6(6)
O122a C7a C2a . . 106.3(4)
O71a C7a O81a . . 98.0(7)
O71a C7a C12a . . 90.4(6)
O71a C7a C19w . . 105.2(7)
O71a C7a C1a . . 117.1(9)
O71a C7a C2a . . 121.0(7)
O81a C7a C12a . . 139.6(4)
O81a C7a C19w . . 108.6(4)
O81a C7a C1a . . 77.9(6)
O81a C7a C2a . . 52.5(3)
C12a C7a C19w . . 31.8(3)
C12a C7a C1a . . 63.2(5)
C12a C7a C2a . . 89.4(4)
C19w C7a C1a . . 31.4(5)
C19w C7a C2a . . 57.7(4)
C1a C7a C2a . . 26.3(5)
O10w O23w O9w . 1_565 102.6(4)
O10w O23w O16w . 2_474 136.0(5)
O9w O23w O16w 1_565 2_474 88.3(4)
O71b C1b O72b . . 56.6(3)
O71b C1b C4b . . 148.2(5)
O71b C1b C7b . . 31.1(4)
O71b C1b C6b . . 138.4(8)
O71b C1b C3b . . 124.4(5)
O71b C1b C12b . . 110.7(5)
O71b C1b C2b . . 99.0(6)
O71b C1b C8b . . 69.6(4)
O71b C1b C5b . . 157.3(6)
O72b C1b C4b . . 154.6(5)
O72b C1b C7b . . 25.5(4)
O72b C1b C6b . . 104.8(7)
O72b C1b C3b . . 152.9(5)
O72b C1b C12b . . 74.4(4)
O72b C1b C2b . . 128.6(7)
O72b C1b C8b . . 99.2(4)
O72b C1b C5b . . 132.0(5)
C4b C1b C7b . . 176.0(7)
C4b C1b C6b . . 60.7(6)
C4b C1b C3b . . 28.8(3)
C4b C1b C12b . . 92.7(4)
C4b C1b C2b . . 58.3(5)
C4b C1b C8b . . 90.7(4)
C4b C1b C5b . . 30.7(3)
C7b C1b C6b . . 122.7(9)
C7b C1b C3b . . 147.7(7)
C7b C1b C12b . . 90.6(6)
C7b C1b C2b . . 118.1(8)
C7b C1b C8b . . 85.7(6)
C7b C1b C5b . . 152.6(7)
C6b C1b C3b . . 89.5(7)
C6b C1b C12b . . 32.1(5)
C6b C1b C2b . . 118.7(9)
C6b C1b C8b . . 150.8(8)
C6b C1b C5b . . 29.9(5)
C3b C1b C12b . . 121.5(5)
C3b C1b C2b . . 29.6(4)
C3b C1b C8b . . 62.0(4)
C3b C1b C5b . . 59.6(4)
C12b C1b C2b . . 150.0(7)
C12b C1b C8b . . 171.0(6)
C12b C1b C5b . . 62.0(4)
C2b C1b C8b . . 32.5(5)
C2b C1b C5b . . 88.9(6)
C8b C1b C5b . . 121.3(5)
Np1 O22y Np2 . . 158.4(4)
O17w O24w O20w 2_575 1_655 83.1(4)
O72a C1a O71a . . 57.0(3)
O72a C1a O81a . . 71.0(3)
O72a C1a C5a . . 146.3(5)
O72a C1a C12a . . 94.7(4)
O72a C1a C8a . . 83.7(4)
O72a C1a C19w . . 122.4(7)
O72a C1a C4a . . 154.3(5)
O72a C1a C3a . . 137.4(5)
O72a C1a C7a . . 28.8(5)
O72a C1a C2a . . 112.3(6)
O71a C1a O81a . . 75.4(3)
O71a C1a C5a . . 130.8(5)
O71a C1a C12a . . 79.5(4)
O71a C1a C8a . . 101.0(4)
O71a C1a C19w . . 106.4(6)
O71a C1a C4a . . 148.5(5)
O71a C1a C3a . . 147.6(5)
O71a C1a C7a . . 28.3(5)
O71a C1a C2a . . 128.1(7)
O81a C1a C5a . . 139.8(5)
O81a C1a C12a . . 154.9(5)
O81a C1a C8a . . 25.6(3)
O81a C1a C19w . . 165.4(7)
O81a C1a C4a . . 111.7(4)
O81a C1a C3a . . 83.7(4)
O81a C1a C7a . . 71.8(6)
O81a C1a C2a . . 55.1(5)
C5a C1a C12a . . 61.0(4)
C5a C1a C8a . . 119.7(5)
C5a C1a C19w . . 30.0(5)
C5a C1a C4a . . 29.2(3)
C5a C1a C3a . . 58.1(4)
C5a C1a C7a . . 146.7(7)
C5a C1a C2a . . 87.7(6)
C12a C1a C8a . . 177.7(5)
C12a C1a C19w . . 31.0(5)
C12a C1a C4a . . 90.2(4)
C12a C1a C3a . . 119.1(5)
C12a C1a C7a . . 85.8(6)
C12a C1a C2a . . 148.7(7)
C8a C1a C19w . . 149.6(7)
C8a C1a C4a . . 90.5(4)
C8a C1a C3a . . 61.6(4)
C8a C1a C7a . . 93.6(6)
C8a C1a C2a . . 32.0(5)
C19w C1a C4a . . 59.2(5)
C19w C1a C3a . . 88.1(6)
C19w C1a C7a . . 116.8(8)
C19w C1a C2a . . 117.7(8)
C4a C1a C3a . . 28.9(3)
C4a C1a C7a . . 175.5(7)
C4a C1a C2a . . 58.5(5)
C3a C1a C7a . . 155.1(7)
C3a C1a C2a . . 29.6(5)
C7a C1a C2a . . 125.5(8)
O111b C5b O112b . . 54.4(3)
O111b C5b C4b . . 135.1(7)
O111b C5b C10b . . 104.9(4)
O111b C5b C6b . . 100.4(7)
O111b C5b C3b . . 158.1(5)
O111b C5b C12b . . 71.8(4)
O111b C5b C2b . . 156.3(5)
O111b C5b C11b . . 27.0(4)
O111b C5b C1b . . 127.6(5)
O112b C5b C4b . . 97.7(7)
O112b C5b C10b . . 67.7(4)
O112b C5b C6b . . 137.4(7)
O112b C5b C3b . . 125.5(5)
O112b C5b C12b . . 108.2(4)
O112b C5b C2b . . 149.3(5)
O112b C5b C11b . . 27.5(4)
O112b C5b C1b . . 159.4(5)
C4b C5b C10b . . 32.2(5)
C4b C5b C6b . . 120.7(9)
C4b C5b C3b . . 29.8(5)
C4b C5b C12b . . 151.7(7)
C4b C5b C2b . . 58.9(5)
C4b C5b C11b . . 119.3(8)
C4b C5b C1b . . 91.4(6)
C10b C5b C6b . . 152.9(7)
C10b C5b C3b . . 62.0(4)
C10b C5b C12b . . 175.8(5)
C10b C5b C2b . . 91.1(4)
C10b C5b C11b . . 87.1(6)
C10b C5b C1b . . 123.6(5)
C6b C5b C3b . . 90.9(6)
C6b C5b C12b . . 31.1(5)
C6b C5b C2b . . 61.9(6)
C6b C5b C11b . . 119.9(9)
C6b C5b C1b . . 29.3(5)
C3b C5b C12b . . 121.9(5)
C3b C5b C2b . . 29.1(3)
C3b C5b C11b . . 149.1(7)
C3b C5b C1b . . 61.6(4)
C12b C5b C2b . . 92.9(4)
C12b C5b C11b . . 88.8(6)
C12b C5b C1b . . 60.5(4)
C2b C5b C11b . . 176.7(7)
C2b C5b C1b . . 32.6(3)
C11b C5b C1b . . 149.3(7)
C9a C2a O81a . . 111.5(4)
C9a C2a O82a . . 64.9(3)
C9a C2a C5a . . 88.9(4)
C9a C2a C8a . . 89.2(6)
C9a C2a C19w . . 119.6(5)
C9a C2a C4a . . 59.6(3)
C9a C2a C3a . . 30.5(5)
C9a C2a C7a . . 178.6(5)
C9a C2a C1a . . 151.7(7)
O81a C2a O82a . . 57.1(3)
O81a C2a C5a . . 153.8(5)
O81a C2a C8a . . 27.6(4)
O81a C2a C19w . . 127.0(5)
O81a C2a C4a . . 160.7(5)
O81a C2a C3a . . 139.1(7)
O81a C2a C7a . . 69.0(4)
O81a C2a C1a . . 96.2(6)
O82a C2a C5a . . 149.0(4)
O82a C2a C8a . . 29.5(4)
O82a C2a C19w . . 162.2(5)
O82a C2a C4a . . 122.6(4)
O82a C2a C3a . . 94.7(6)
O82a C2a C7a . . 114.7(4)
O82a C2a C1a . . 140.7(7)
C5a C2a C8a . . 178.2(6)
C5a C2a C19w . . 30.7(3)
C5a C2a C4a . . 29.4(3)
C5a C2a C3a . . 58.5(5)
C5a C2a C7a . . 91.0(4)
C5a C2a C1a . . 62.8(5)
C8a C2a C19w . . 151.1(7)
C8a C2a C4a . . 148.7(7)
C8a C2a C3a . . 119.6(8)
C8a C2a C7a . . 90.8(6)
C8a C2a C1a . . 119.0(8)
C19w C2a C4a . . 60.2(4)
C19w C2a C3a . . 89.3(6)
C19w C2a C7a . . 60.3(4)
C19w C2a C1a . . 32.1(5)
C4a C2a C3a . . 29.1(5)
C4a C2a C7a . . 120.5(5)
C4a C2a C1a . . 92.3(6)
C3a C2a C7a . . 149.5(7)
C3a C2a C1a . . 121.4(8)
C7a C2a C1a . . 28.2(5)

loop_
_geom_bond_atom_site_label_1
_geom_bond_atom_site_label_2
_geom_bond_site_symmetry_2
_geom_bond_distance
Np1 O81y . 2.451(8)
Np1 O4w . 2.539(7)
Np1 O11y . 1.844(7)
Np1 O12y . 1.826(7)
Np1 O102b 1_655 2.463(6)
Np1 O12w . 2.448(7)
Np1 O22y . 2.414(7)
Np2 O101y . 2.404(8)
Np2 O72a 1_545 2.479(7)
Np2 O102a 2_474 2.456(6)
Np2 O41y . 2.411(7)
Np2 O9w . 2.507(7)
Np2 O21y . 1.841(7)
Np2 O22y . 1.864(8)
Np3 O31y . 1.849(8)
Np3 O10w . 2.518(7)
Np3 O32y . 1.850(8)
Np3 O51y . 2.420(7)
Np3 O6w . 2.524(7)
Np3 O21y 1_565 2.419(7)
Np3 O71a . 2.371(6)
Np4 O91y 1_455 2.453(7)
Np4 O101a 2_474 2.406(6)
Np4 O72b 2_575 2.497(7)
Np4 O41y . 1.858(7)
Np4 O42y . 1.837(8)
Np4 O20w . 2.477(7)
Np4 O52y . 2.433(7)
Np5 O71b 2_575 2.396(7)
Np5 O3w . 2.540(7)
Np5 O51y . 1.865(7)
Np5 O5w . 2.495(7)
Np5 O11y . 2.448(7)
Np5 O71y . 2.450(7)
Np5 O52y . 1.855(7)
Np6 O1w . 2.458(10)
Np6 O61y . 1.844(7)
Np6 O12y . 2.449(7)
Np6 O8w . 2.566(7)
Np6 O62y . 1.853(7)
Np6 O101b 1_655 2.382(7)
Np6 O42y 1_655 2.452(7)
Np7 O61y 1_455 2.406(7)
Np7 O111b . 2.653(7)
Np7 O112b . 2.889(6)
Np7 O81b 2_575 2.479(6)
Np7 O71y . 1.843(8)
Np7 O82b 2_575 2.543(6)
Np7 O72y . 1.868(8)
Np7 O92y 1_465 2.417(7)
Np7 C8b 2_575 2.847(9)
Np8 O81y . 1.824(8)
Np8 O121a . 2.633(7)
Np8 O32y . 2.437(8)
Np8 O112b 1_655 2.372(7)
Np8 O7w . 2.487(7)
Np8 O72y 1_655 2.461(7)
Np8 O82y . 1.851(7)
Np9 O31y 1_645 2.385(7)
Np9 O91y . 1.833(7)
Np9 O102y . 2.408(7)
Np9 O2w . 2.497(7)
Np9 O91a 2_574 2.502(6)
Np9 O92a 2_574 2.460(7)
Np9 C9a 2_574 2.863(9)
Np9 O92y . 1.872(7)
Np10 O101y . 1.842(8)
Np10 O102y . 1.852(7)
Np10 O122a 1_545 2.342(7)
Np10 O62y . 2.405(7)
Np10 O82y 1_545 2.509(7)
Np10 O11w . 2.487(8)
Np10 O21w . 2.502(10)
O91y O101a 2_574 2.824(10)
O81y O112b 1_655 2.806(11)
O81y O12w . 2.880(10)
O101y O72a 1_545 2.835(11)
O101y O122a 1_545 2.808(10)
O121a O122a . 2.211(10)
O121a O27w . 2.712(10)
O121a C12a . 1.267(12)
O121a C19w . 2.379(12)
O1w O12y . 2.789(11)
O1w O29w . 2.715(14)
O1w O42y 1_655 2.887(12)
O61y O81b 2_675 2.789(9)
O61y O101b 1_655 2.862(10)
O101a O102a . 2.278(10)
O101a O8w 2_475 2.795(10)
O101a C9a . 2.741(11)
O101a C10a . 1.237(13)
O101a C4a . 2.360(11)
O101a O52y 2_575 2.799(9)
O101a C3a . 2.883(11)
O10w O21y 1_565 2.820(9)
O10w O15w . 2.749(10)
O10w O23w . 2.796(14)
O111b O112b . 2.179(10)
O111b O26w . 2.743(10)
O111b C12b . 2.839(11)
O111b C11b . 1.228(12)
O111b C5b . 2.361(12)
O71b O72b . 2.225(10)
O71b O6w 2_474 2.793(10)
O71b C7b . 1.287(12)
O71b C8b . 2.773(12)
O71b C1b . 2.327(12)
O2w O82b 2_665 2.640(9)
O2w O14w . 2.693(10)
O2w O16w . 2.839(10)
O32y O7w . 2.860(11)
O32y O71a . 2.889(10)
O72a O4w 1_565 2.843(10)
O72a O41y 1_565 2.887(10)
O72a O71a . 2.246(10)
O72a C7a . 1.311(12)
O72a C1a . 2.394(11)
O91a O92a . 2.168(10)
O91a C9a . 1.231(12)
O91a O11w 2_475 2.637(10)
O91a C3a . 2.440(11)
O3w O5w . 2.802(10)
O3w O15w . 2.861(11)
O3w O111a 2_474 2.736(9)
O3w O102b 1_655 2.777(10)
O4w O122b 2_575 2.703(10)
O4w O12w . 2.734(10)
O72b C7b . 1.179(12)
O72b O20w 2_474 2.825(10)
O72b C1b . 2.364(12)
O102a O9w 2_575 2.799(10)
O102a C10a . 1.295(13)
O102a C4a . 2.435(11)
O5w O26w . 2.684(10)
O5w O13w . 2.741(11)
O6w O27w . 2.715(10)
O6w O71a . 2.848(10)
O6w O14w 1_465 2.858(10)
O112b O7w 1_455 2.825(10)
O112b O72y . 2.674(9)
O112b C10b . 2.761(11)
O112b C11b . 1.277(11)
O112b C5b . 2.404(11)
O81b O82b . 2.234(9)
O81b C2b . 2.327(11)
O81b C8b . 1.277(12)
O7w O15w . 2.794(11)
O7w O82y . 2.795(10)
O7w O17w . 2.816(13)
O12y O12w . 2.849(10)
O8w O26w 1_655 2.748(10)
O8w O101b 1_655 2.894(11)
O8w O18w . 2.823(10)
O122a O82y . 2.735(9)
O122a C12a . 1.228(12)
O122a C19w . 2.330(12)
O122a O21w 1_565 2.828(12)
O122a C7a . 2.759(13)
O92a C9a . 1.282(11)
O92a C3a . 2.386(11)
O9w O91b 1_655 2.667(10)
O9w O23w 1_545 2.788(13)
O26w O27w 2_474 2.759(9)
O21y O71a 1_545 2.874(10)
O62y O21w . 2.900(13)
O101b C4b . 2.334(12)
O101b O18w 1_455 2.887(10)
O101b C10b . 1.252(12)
O101b O102b . 2.245(10)
O82b C2b . 2.413(11)
O82b O92b . 2.880(9)
O82b C8b . 1.257(11)
O27w O12w . 2.749(10)
O121b O122b . 2.272(10)
O121b O82a 2_484 2.455(10)
O121b C6b . 2.310(12)
O121b C12b . 1.318(12)
O28w O12w . 2.800(12)
O71a C7a . 1.228(12)
O71a C1a . 2.307(11)
C9a O82a . 2.621(11)
C9a C10a . 2.818(14)
C9a C4a . 2.472(13)
C9a C3a . 1.525(13)
C9a C2a . 2.559(12)
O14w O81a 1_645 2.845(10)
O14w O18w 2_565 2.744(9)
O112a O111a . 2.249(10)
O112a C5a . 2.308(12)
O112a O92b 2_675 2.397(10)
O112a C11a . 1.289(12)
O122b C6b . 2.349(12)
O122b C12b . 1.210(12)
C4b O91b . 2.850(11)
C4b C10b . 1.542(14)
C4b C6b . 2.438(14)
C4b C3b . 1.349(13)
C4b C2b . 2.379(13)
C4b O102b . 2.414(12)
C4b C11b . 2.530(13)
C4b C9b . 2.497(13)
C4b C1b . 2.796(14)
C4b C5b . 1.429(14)
O91b O18w 1_455 2.849(9)
O91b C10b . 2.716(11)
O91b C3b . 2.363(11)
O91b O92b . 2.204(9)
O91b C9b . 1.229(11)
O81a O82a . 2.231(9)
O81a C8a . 1.239(11)
O81a O20w 1_565 2.750(10)
O81a C7a . 2.774(13)
O81a C1a . 2.857(12)
O81a C2a . 2.357(11)
O82a C8a . 1.245(12)
O82a C3a . 2.801(11)
O82a C2a . 2.310(12)
O16w O20w 1_655 2.838(11)
O16w O23w 2_575 2.842(15)
O111a C5a . 2.352(12)
O111a C11a . 1.222(12)
O17w O11w 1_565 2.778(12)
O17w O24w 2_474 2.799(15)
C7b C6b . 2.536(13)
C7b C2b . 2.604(13)
C7b C8b . 2.856(14)
C7b C1b . 1.538(13)
O18w O11w . 2.723(10)
C10b C3b . 2.547(12)
C10b O102b . 1.249(12)
C10b C11b . 2.894(13)
C10b C5b . 2.549(14)
C6b C3b . 2.773(13)
C6b C12b . 1.484(14)
C6b C2b . 2.452(13)
C6b C11b . 2.493(13)
C6b C1b . 1.351(13)
C6b C5b . 1.376(14)
C5a C12a . 2.563(13)
C5a C10a . 2.548(13)
C5a C11a . 1.485(13)
C5a C19w . 1.434(13)
C5a C4a . 1.379(13)
C5a C3a . 2.393(13)
C5a C1a . 2.498(13)
C5a C2a . 2.805(13)
C3b C2b . 1.352(12)
C3b O92b . 2.357(11)
C3b C9b . 1.524(13)
C3b C8b . 2.556(12)
C3b C1b . 2.434(14)
C3b C5b . 2.387(13)
C12b C11b . 2.873(12)
C12b C1b . 2.443(14)
C12b C5b . 2.480(14)
O29w O21w . 2.647(15)
C2b O92b . 2.741(12)
C2b C9b . 2.440(13)
C2b C8b . 1.495(12)
C2b C1b . 1.498(14)
C2b C5b . 2.779(13)
C12a C19w . 1.502(14)
C12a C7a . 2.849(14)
C12a C1a . 2.550(14)
O92b C9b . 1.247(11)
O92b C8b . 2.614(12)
C8a C3a . 2.515(13)
C8a C1a . 2.485(14)
C8a C2a . 1.504(13)
C10a C4a . 1.558(12)
C10a C3a . 2.515(13)
C11a C19w . 2.493(13)
C11a C4a . 2.522(13)
C11b C5b . 1.502(12)
C19w C4a . 2.427(12)
C19w C3a . 2.790(13)
C19w C7a . 2.497(14)
C19w C1a . 1.459(14)
C19w C2a . 2.429(14)
O20w O24w 1_455 2.771(14)
C4a C3a . 1.367(13)
C4a C1a . 2.825(12)
C4a C2a . 2.412(12)
C3a C1a . 2.428(13)
C3a C2a . 1.405(12)
C8b C1b . 2.525(14)
C7a C1a . 1.473(13)
C7a C2a . 2.536(13)
C1b C5b . 2.370(13)
C1a C2a . 1.379(13)

loop_
_jana_cell_twin_matrix_id
_jana_cell_twin_volume_fraction
_jana_cell_twin_matrix_1_1
_jana_cell_twin_matrix_1_2
_jana_cell_twin_matrix_1_3
_jana_cell_twin_matrix_2_1
_jana_cell_twin_matrix_2_2
_jana_cell_twin_matrix_2_3
_jana_cell_twin_matrix_3_1
_jana_cell_twin_matrix_3_2
_jana_cell_twin_matrix_3_3
1 0.572127 1 0 0 0 1 0 0 0 1
2 0.427873 -0.0011 -1.0011 -0.1396 -0.9989 0.0011 0.1396 0 0 -1

loop_
_twin_individual_id
_twin_individual_mass_fraction_refined
_twin_individual_twin_matrix_11
_twin_individual_twin_matrix_12
_twin_individual_twin_matrix_13
_twin_individual_twin_matrix_21
_twin_individual_twin_matrix_22
_twin_individual_twin_matrix_23
_twin_individual_twin_matrix_31
_twin_individual_twin_matrix_32
_twin_individual_twin_matrix_33
1 0.572127 1 0 0 0 1 0 0 0 1
2 0.427873 -0.0011 -1.0011 -0.1396 -0.9989 0.0011 0.1396 0 0 -1
